data_4312017
loop_
_publ_author_name
'Travis M. Anderson'
'Wade A. Neiwert'
'Kenneth I. Hardcastle'
'Craig L. Hill'

_publ_contact_author
;
    Craig L. Hill
    Department of Chemistry
    Emory University
    1515 Dickey Drive
    Atlanta, GA 30322
;
_publ_contact_author_email chill@emory.edu
_publ_contact_author_fax '404 727 6076'
_publ_contact_author_phone '404 727 6611'
_publ_section_title
;
 Multi-Iron Silicotungstates: Synthesis, Characterization, and Stability
 Studies of Polyoxometalate Dimers
;
_journal_name_full 'Inorganic Chemistry'
_journal_page_first 7353
_journal_page_last 7358
_journal_paper_doi 10.1021/ic049517s
_journal_volume 43
_journal_year 2004
_chemical_formula_moiety '4(K 1+), 7(Na 1+), Si2 Fe6 W18 O77 H9 11-, 71.2 (H2 O)'
_chemical_formula_sum 'Fe6 H80.2 K4 Na7 O112.6 Si2 W18'
_chemical_formula_weight 5900.35
_chemical_name_systematic
; 
 ? 
;
_space_group_IT_number 15
_symmetry_cell_setting monoclinic
_symmetry_space_group_name_Hall '-C 2yc'
_symmetry_space_group_name_H-M 'C 1 2/c 1'
_atom_sites_solution_hydrogens geom
_atom_sites_solution_primary direct
_atom_sites_solution_secondary difmap
_audit_creation_method SHELXL-97
_cell_angle_alpha 90.00
_cell_angle_beta 100.107(8)
_cell_angle_gamma 90.00
_cell_formula_units_Z 4
_cell_length_a 22.454(2)
_cell_length_b 12.3872(12)
_cell_length_c 37.421(2)
_cell_measurement_reflns_used 7064
_cell_measurement_temperature 100(2)
_cell_measurement_theta_max 28.28
_cell_measurement_theta_min 2.31
_cell_volume 10246.8(15)
_computing_cell_refinement 'Bruker SMART'
_computing_data_collection 'Bruker SMART'
_computing_data_reduction 'Bruker SAINT'
_computing_molecular_graphics 'Bruker SHELXTL'
_computing_publication_material 'Bruker SHELXTL'
_computing_structure_refinement 'SHELXL-97 (Sheldrick, 1997)'
_computing_structure_solution 'SHELXS-97 (Sheldrick, 1990)'
_diffrn_ambient_temperature 100(2)
_diffrn_measured_fraction_theta_full 0.997
_diffrn_measured_fraction_theta_max 0.997
_diffrn_measurement_device_type 'CCD area detector'
_diffrn_measurement_method 'phi and omega scans'
_diffrn_radiation_monochromator graphite
_diffrn_radiation_source 'fine-focus sealed tube'
_diffrn_radiation_type MoK\a
_diffrn_radiation_wavelength 0.71073
_diffrn_reflns_av_R_equivalents 0.0535
_diffrn_reflns_av_sigmaI/netI 0.0374
_diffrn_reflns_limit_h_max 29
_diffrn_reflns_limit_h_min -29
_diffrn_reflns_limit_k_max 16
_diffrn_reflns_limit_k_min -16
_diffrn_reflns_limit_l_max 49
_diffrn_reflns_limit_l_min -49
_diffrn_reflns_number 69622
_diffrn_reflns_theta_full 28.34
_diffrn_reflns_theta_max 28.34
_diffrn_reflns_theta_min 1.84
_exptl_absorpt_coefficient_mu 21.278
_exptl_absorpt_correction_T_max 0.1685
_exptl_absorpt_correction_T_min 0.0723
_exptl_absorpt_correction_type multi-scan
_exptl_absorpt_process_details 'SADABS V2.10, Sheldrick 2003'
_exptl_crystal_colour orange
_exptl_crystal_density_diffrn 3.825
_exptl_crystal_density_method 'not measured'
_exptl_crystal_description prism
_exptl_crystal_F_000 10600
_exptl_crystal_size_max 0.26
_exptl_crystal_size_mid 0.20
_exptl_crystal_size_min 0.13
_refine_diff_density_max 4.121
_refine_diff_density_min -2.790
_refine_diff_density_rms 0.401
_refine_ls_extinction_method none
_refine_ls_goodness_of_fit_ref 1.200
_refine_ls_hydrogen_treatment mixed
_refine_ls_matrix_type full
_refine_ls_number_parameters 709
_refine_ls_number_reflns 12739
_refine_ls_number_restraints 0
_refine_ls_restrained_S_all 1.200
_refine_ls_R_factor_all 0.0559
_refine_ls_R_factor_gt 0.0511
_refine_ls_shift/su_max 0.247
_refine_ls_shift/su_mean 0.007
_refine_ls_structure_factor_coef Fsqd
_refine_ls_weighting_details 'calc w=1/[\s^2^(Fo^2^)+(0.0067P)^2^+1147.0247P] where P=(Fo^2^+2Fc^2^)/3'
_refine_ls_weighting_scheme calc
_refine_ls_wR_factor_gt 0.1094
_refine_ls_wR_factor_ref 0.1112
_reflns_number_gt 11686
_reflns_number_total 12739
_reflns_threshold_expression >2sigma(I)
_cod_data_source_file ic049517ssi20040413_034935_2.cif
_cod_data_source_block fedarks
_cod_depositor_comments
;
The following automatic conversions were performed:
'_symmetry_cell_setting' value 'Monoclinic' changed to 'monoclinic'
according to '/home/saulius/struct/CIF-dictionaries/cif_core.dic'
dictionary named 'cif_core.dic' version 2.4.1 from 2010-06-29.

Automatic conversion script
Id: cif_fix_enum 1527 2010-12-29 10:47:43Z saulius 
;
_cod_original_formula_sum 'H80.20 O112.60 Fe6 K4 Na7 Si2 W18'
_cod_database_code 4312017

loop_
_symmetry_equiv_pos_as_xyz
'x, y, z'
'-x, y, -z+1/2'
'x+1/2, y+1/2, z'
'-x+1/2, y+1/2, -z+1/2'
'-x, -y, -z'
'x, -y, z-1/2'
'-x+1/2, -y+1/2, -z'
'x+1/2, -y+1/2, z-1/2'

loop_
_atom_site_label
_atom_site_type_symbol
_atom_site_fract_x
_atom_site_fract_y
_atom_site_fract_z
_atom_site_U_iso_or_equiv
_atom_site_adp_type
_atom_site_occupancy
_atom_site_symmetry_multiplicity
_atom_site_calc_flag
_atom_site_refinement_flags
_atom_site_disorder_assembly
_atom_site_disorder_group
Fe1 Fe 0.90158(7) 0.66969(13) 0.77621(4) 0.0112(3) Uani 1 1 d . . .
Fe2 Fe 1.06570(7) 0.67606(12) 0.81339(4) 0.0108(3) Uani 1 1 d . . .
Fe3 Fe 0.98389(7) 0.93306(13) 0.79387(4) 0.0127(3) Uani 1 1 d . . .
K1 K 0.75860(13) 1.2611(3) 0.86037(10) 0.0350(7) Uani 1 1 d . . .
K2 K 0.9187(3) 1.1280(4) 0.93507(12) 0.0729(16) Uani 1 1 d . . .
Na1 Na 0.6131(2) 0.7269(5) 0.83694(13) 0.0320(14) Uani 1 1 d . . .
Na2 Na 1.1092(3) 1.2555(5) 0.93876(16) 0.0353(14) Uani 1 1 d . . .
Na3 Na 0.8898(6) 0.4240(8) 1.0242(2) 0.062(3) Uani 0.75 1 d P . .
Na4 Na 0.6343(5) 1.4282(9) 0.8241(3) 0.054(3) Uani 0.75 1 d P . .
O1 O 0.7976(4) 0.8781(8) 0.9383(2) 0.026(2) Uani 1 1 d . . .
O2 O 0.9242(5) 0.4948(8) 0.9662(2) 0.027(2) Uani 1 1 d . . .
O3 O 1.0424(4) 0.8852(7) 0.9941(2) 0.0212(19) Uani 1 1 d . . .
O4 O 0.7247(4) 0.7639(8) 0.8155(2) 0.025(2) Uani 1 1 d . . .
O5 O 0.8522(4) 0.3805(7) 0.8428(2) 0.0226(19) Uani 1 1 d . . .
O6 O 1.0680(4) 0.3868(7) 0.8911(2) 0.0207(19) Uani 1 1 d . . .
O7 O 1.1879(4) 0.7757(7) 0.9202(2) 0.0189(18) Uani 1 1 d . . .
O8 O 1.0741(4) 1.1190(6) 0.8953(2) 0.0161(17) Uani 1 1 d . . .
O9 O 0.8317(4) 1.1105(7) 0.8394(2) 0.0227(19) Uani 1 1 d . . .
O10 O 0.8669(4) 0.6888(7) 0.9423(2) 0.0226(19) Uani 1 1 d . . .
O11 O 0.9839(4) 0.6934(7) 0.9688(2) 0.0189(18) Uani 1 1 d . . .
O12 O 0.9238(4) 0.8771(7) 0.9558(2) 0.0189(18) Uani 1 1 d . . .
O13 O 0.8732(4) 0.9466(7) 0.8900(2) 0.0154(17) Uani 1 1 d . . .
O14 O 0.8167(4) 0.7632(7) 0.8769(2) 0.0204(18) Uani 1 1 d . . .
O15 O 0.8870(4) 0.5480(7) 0.8927(2) 0.0191(18) Uani 1 1 d . . .
O16 O 1.0026(4) 0.5505(7) 0.9190(2) 0.0176(17) Uani 1 1 d . . .
O17 O 1.0688(4) 0.7690(6) 0.9345(2) 0.0166(17) Uani 1 1 d . . .
O18 O 1.0114(4) 0.9534(7) 0.9227(2) 0.0164(17) Uani 1 1 d . . .
O19 O 0.8332(4) 0.8863(7) 0.8238(2) 0.0154(16) Uani 1 1 d . . .
O20 O 0.8042(4) 0.5909(7) 0.8353(2) 0.0167(17) Uani 1 1 d . . .
O21 O 0.9643(4) 0.4867(6) 0.8530(2) 0.0146(16) Uani 1 1 d . . .
O22 O 1.1109(4) 0.5987(6) 0.9047(2) 0.0161(17) Uani 1 1 d . . .
O23 O 1.0888(3) 0.8949(6) 0.8828(2) 0.0118(15) Uani 1 1 d . . .
O24 O 0.9532(3) 1.0788(6) 0.8697(2) 0.0128(16) Uani 1 1 d . . .
O25 O 0.8174(4) 0.7150(6) 0.7788(2) 0.0140(15) Uiso 1 1 d . . .
O26 O 0.8811(3) 0.5232(6) 0.7922(2) 0.0137(16) Uani 1 1 d . . .
O27 O 1.0748(3) 0.5289(6) 0.8360(2) 0.0135(16) Uani 1 1 d . . .
O28 O 1.1341(3) 0.7260(6) 0.85093(19) 0.0117(15) Uani 1 1 d . . .
O29 O 1.0362(4) 1.0283(6) 0.82888(19) 0.0129(16) Uani 1 1 d . . .
O30 O 0.9134(4) 1.0245(6) 0.8007(2) 0.0158(17) Uani 1 1 d . . .
O31 O 0.9872(3) 0.6263(6) 0.7842(2) 0.0145(16) Uani 1 1 d . . .
O32 O 1.0486(3) 0.8248(6) 0.7964(2) 0.0130(16) Uani 1 1 d . . .
O33 O 0.9205(4) 0.8263(6) 0.7704(2) 0.0150(16) Uani 1 1 d . . .
O34 O 0.9441(3) 0.7546(6) 0.9033(2) 0.0139(16) Uani 1 1 d . . .
O35 O 0.9046(4) 0.6919(6) 0.8345(2) 0.0135(16) Uani 1 1 d . . .
O36 O 1.0233(3) 0.6957(6) 0.8619(2) 0.0128(16) Uani 1 1 d . . .
O37 O 0.9627(3) 0.8816(6) 0.84830(19) 0.0093(14) Uiso 1 1 d . . .
O38 O 1.1126(3) 0.6427(6) 0.7758(2) 0.0127(15) Uiso 1 1 d . . .
O39 O 1.0000 0.9955(9) 0.7500 0.015(2) Uani 1 2 d S . .
O1W O 0.9427(4) 1.2769(7) 0.8928(2) 0.0180(17) Uiso 1 1 d . . .
O2W O 0.6880(6) 0.7564(13) 0.9051(4) 0.057(4) Uani 1 1 d . . .
O3W O 0.6256(7) 0.5829(15) 0.7816(4) 0.074(5) Uani 1 1 d . . .
O4W O 1.0991(5) 1.0970(7) 0.9747(2) 0.025(2) Uani 1 1 d . . .
O5W O 1.0169(6) 1.3157(11) 0.9562(3) 0.051(3) Uani 1 1 d . . .
O6W O 0.9771(7) 0.2578(10) 0.8226(4) 0.061(4) Uani 1 1 d . . .
O7W O 0.8592(7) 0.2432(13) 0.7767(3) 0.061(4) Uani 1 1 d . . .
O8W O 0.2063(6) 0.5146(12) 0.8046(4) 0.061(4) Uani 1 1 d . . .
O9W O 0.8417(8) 1.3224(13) 0.9210(4) 0.063(4) Uani 0.90 1 d P . .
O10W O 0.7092(9) 0.9879(18) 0.8764(6) 0.056(5) Uani 0.70 1 d P . .
O11W O 0.7165(9) 1.486(2) 0.8634(6) 0.052(6) Uani 0.60 1 d P . .
O12W O 0.2697(11) 0.546(2) 0.7501(6) 0.057(6) Uiso 0.60 1 d P . .
O13W O 0.7086(11) 1.334(2) 0.7937(7) 0.058(7) Uani 0.55 1 d P . .
O14W O 0.7493(11) 1.559(2) 0.9013(7) 0.059(7) Uani 0.55 1 d P . .
O15W O 0.7278(9) 1.0433(17) 0.8815(6) 0.035(5) Uani 0.55 1 d P . .
O16W O 1.1613(13) 1.362(2) 0.9871(5) 0.046(7) Uani 0.50 1 d P . .
O17W O 1.1808(17) 1.311(3) 0.9901(10) 0.074(11) Uiso 0.50 1 d P . .
O18W O 0.7547(11) 1.575(2) 0.9306(7) 0.058(8) Uani 0.50 1 d P . .
O19W O 0.6846(11) 1.461(3) 0.8393(9) 0.056(8) Uani 0.45 1 d P . .
O20W O 0.7476(17) 1.325(3) 0.7793(10) 0.060(9) Uiso 0.40 1 d P . .
O21W O 0.6779(16) 0.762(3) 0.8871(9) 0.040(8) Uiso 0.40 1 d P . .
O22W O 0.4928(17) 0.905(3) 0.7771(10) 0.053(9) Uiso 0.35 1 d P . .
O23W O 0.7872(17) 1.104(3) 0.9394(10) 0.051(9) Uiso 0.35 1 d P . .
O24W O 0.595(2) 0.877(2) 0.7784(11) 0.068(13) Uani 0.35 1 d P . .
O25W O 0.781(2) 0.330(4) 0.9817(12) 0.055(11) Uiso 0.30 1 d P . .
O26W O 0.295(2) 0.645(4) 0.7617(12) 0.054(11) Uiso 0.30 1 d P . .
O27W O 0.247(2) 0.466(4) 0.9803(13) 0.044(11) Uiso 0.25 1 d P . .
O28W O 0.848(3) 0.343(5) 0.7524(15) 0.056(14) Uiso 0.25 1 d P . .
O29W O 0.816(2) 0.253(5) 0.9906(15) 0.055(13) Uiso 0.25 1 d P . .
O30W O 0.291(3) 0.517(6) 0.0226(18) 0.053(16) Uiso 0.20 1 d P . .
Si1 Si 0.95884(13) 0.7573(2) 0.86197(7) 0.0079(5) Uani 1 1 d . . .
W1 W 0.85693(2) 0.83076(4) 0.918956(12) 0.01573(9) Uani 1 1 d . . .
W2 W 0.93396(2) 0.59731(4) 0.936099(12) 0.01613(9) Uani 1 1 d . . .
W3 W 1.00592(2) 0.83509(4) 0.953256(11) 0.01306(9) Uani 1 1 d . . .
W4 W 0.801793(19) 0.74319(4) 0.824300(12) 0.01415(9) Uani 1 1 d . . .
W5 W 0.87845(2) 0.51112(4) 0.840631(12) 0.01405(9) Uani 1 1 d . . .
W6 W 1.04459(2) 0.51488(4) 0.877846(12) 0.01312(9) Uani 1 1 d . . .
W7 W 1.116697(19) 0.75257(4) 0.895607(11) 0.01127(9) Uani 1 1 d . . .
W8 W 1.03120(2) 1.01122(3) 0.876701(11) 0.01120(9) Uani 1 1 d . . .
W9 W 0.88311(2) 1.00586(4) 0.842099(12) 0.01371(9) Uani 1 1 d . . .

loop_
_atom_site_aniso_label
_atom_site_aniso_U_11
_atom_site_aniso_U_22
_atom_site_aniso_U_33
_atom_site_aniso_U_23
_atom_site_aniso_U_13
_atom_site_aniso_U_12
Fe1 0.0090(7) 0.0137(7) 0.0112(7) -0.0005(6) 0.0024(5) -0.0008(6)
Fe2 0.0110(7) 0.0108(7) 0.0103(7) 0.0021(5) 0.0011(5) 0.0002(6)
Fe3 0.0143(7) 0.0127(7) 0.0102(7) -0.0028(6) 0.0000(6) 0.0023(6)
K1 0.0197(13) 0.0237(14) 0.067(2) -0.0115(14) 0.0210(14) -0.0045(11)
K2 0.128(5) 0.053(3) 0.032(2) -0.0064(19) -0.003(2) -0.005(3)
Na1 0.029(3) 0.057(4) 0.014(2) -0.006(2) 0.015(2) -0.020(3)
Na2 0.053(4) 0.028(3) 0.029(3) 0.005(2) 0.019(3) 0.002(3)
Na3 0.130(9) 0.042(5) 0.018(4) 0.009(4) 0.026(5) -0.026(6)
Na4 0.050(6) 0.054(6) 0.060(6) -0.002(5) 0.014(5) 0.004(5)
O1 0.021(4) 0.036(5) 0.026(4) -0.011(4) 0.017(4) -0.002(4)
O2 0.041(5) 0.028(5) 0.013(4) 0.005(4) 0.004(4) -0.008(4)
O3 0.032(5) 0.025(5) 0.007(3) 0.001(3) 0.003(3) -0.007(4)
O4 0.010(4) 0.038(5) 0.026(4) -0.006(4) 0.003(3) 0.000(4)
O5 0.028(5) 0.018(4) 0.024(4) -0.001(3) 0.008(4) -0.011(4)
O6 0.034(5) 0.011(4) 0.017(4) 0.007(3) 0.004(4) 0.003(3)
O7 0.020(4) 0.022(4) 0.012(4) 0.003(3) -0.002(3) -0.006(3)
O8 0.016(4) 0.012(4) 0.020(4) -0.004(3) 0.003(3) -0.003(3)
O9 0.021(4) 0.021(4) 0.025(4) -0.003(4) 0.002(3) 0.010(4)
O10 0.025(4) 0.025(5) 0.020(4) 0.002(4) 0.012(3) -0.007(4)
O11 0.022(4) 0.022(4) 0.012(4) 0.002(3) 0.001(3) -0.011(3)
O12 0.021(4) 0.029(5) 0.008(3) -0.007(3) 0.006(3) 0.000(4)
O13 0.014(4) 0.019(4) 0.012(4) -0.003(3) -0.002(3) 0.001(3)
O14 0.025(4) 0.024(4) 0.012(4) -0.004(3) 0.002(3) -0.001(4)
O15 0.024(4) 0.019(4) 0.015(4) -0.001(3) 0.006(3) -0.008(3)
O16 0.024(4) 0.019(4) 0.009(3) 0.008(3) 0.003(3) -0.005(3)
O17 0.018(4) 0.010(4) 0.021(4) 0.004(3) 0.004(3) -0.005(3)
O18 0.017(4) 0.019(4) 0.014(4) -0.001(3) 0.004(3) 0.005(3)
O19 0.015(4) 0.016(4) 0.015(4) -0.001(3) 0.003(3) 0.008(3)
O20 0.020(4) 0.021(4) 0.009(3) -0.005(3) 0.002(3) -0.005(3)
O21 0.019(4) 0.010(4) 0.015(4) -0.003(3) 0.004(3) -0.003(3)
O22 0.024(4) 0.014(4) 0.007(3) -0.002(3) -0.006(3) 0.002(3)
O23 0.011(3) 0.011(4) 0.015(4) 0.003(3) 0.006(3) -0.005(3)
O24 0.014(4) 0.007(3) 0.018(4) -0.005(3) 0.004(3) 0.004(3)
O26 0.011(3) 0.016(4) 0.015(4) -0.005(3) 0.005(3) -0.011(3)
O27 0.015(4) 0.010(4) 0.016(4) 0.001(3) 0.002(3) 0.007(3)
O28 0.010(3) 0.016(4) 0.009(3) 0.006(3) 0.002(3) 0.005(3)
O29 0.023(4) 0.011(4) 0.004(3) -0.002(3) -0.002(3) 0.002(3)
O30 0.015(4) 0.014(4) 0.018(4) 0.000(3) 0.000(3) 0.004(3)
O31 0.008(3) 0.016(4) 0.019(4) -0.005(3) 0.002(3) -0.002(3)
O32 0.016(4) 0.014(4) 0.009(3) 0.004(3) 0.002(3) 0.004(3)
O33 0.014(4) 0.013(4) 0.018(4) 0.002(3) 0.004(3) -0.002(3)
O34 0.014(4) 0.016(4) 0.013(3) -0.003(3) 0.008(3) -0.003(3)
O35 0.016(4) 0.014(4) 0.008(3) 0.001(3) -0.005(3) 0.000(3)
O36 0.008(3) 0.010(3) 0.024(4) 0.004(3) 0.011(3) 0.005(3)
O39 0.026(6) 0.012(5) 0.007(5) 0.000 0.001(4) 0.000
O2W 0.029(6) 0.072(10) 0.071(10) -0.024(8) 0.016(6) -0.015(6)
O3W 0.066(9) 0.107(13) 0.046(8) 0.005(8) 0.005(7) -0.038(9)
O4W 0.049(6) 0.022(4) 0.007(4) 0.000(3) 0.012(4) -0.002(4)
O5W 0.063(7) 0.082(9) 0.013(4) 0.019(5) 0.022(5) 0.035(7)
O6W 0.087(10) 0.029(6) 0.066(9) 0.007(6) 0.015(8) 0.016(7)
O7W 0.069(9) 0.089(11) 0.027(6) -0.002(6) 0.016(6) 0.021(8)
O8W 0.038(7) 0.074(9) 0.067(9) 0.016(7) 0.000(6) 0.037(7)
O9W 0.086(12) 0.060(10) 0.038(8) -0.006(7) 0.002(8) -0.024(9)
O10W 0.037(10) 0.060(13) 0.069(13) 0.022(11) 0.002(9) 0.009(10)
O11W 0.033(10) 0.076(16) 0.048(12) 0.000(11) 0.011(9) -0.009(11)
O13W 0.054(14) 0.057(14) 0.055(14) -0.039(12) -0.015(11) -0.011(12)
O14W 0.057(14) 0.074(17) 0.051(14) 0.033(13) 0.025(11) 0.008(13)
O15W 0.026(10) 0.026(10) 0.051(13) 0.004(9) 0.001(9) 0.003(8)
O16W 0.076(18) 0.057(16) 0.006(8) 0.001(9) 0.007(10) -0.033(14)
O18W 0.037(12) 0.09(2) 0.048(15) -0.014(14) 0.012(11) -0.046(13)
O19W 0.019(12) 0.08(2) 0.07(2) 0.034(17) 0.016(12) -0.009(13)
O24W 0.12(4) 0.003(13) 0.07(3) -0.005(15) 0.00(3) 0.018(18)
Si1 0.0089(12) 0.0086(12) 0.0068(11) 0.0008(10) 0.0033(9) -0.0004(10)
W1 0.0141(2) 0.0229(2) 0.01135(19) -0.00374(17) 0.00543(16) -0.00048(17)
W2 0.0211(2) 0.0172(2) 0.01114(19) 0.00237(16) 0.00565(16) -0.00547(18)
W3 0.0163(2) 0.0162(2) 0.00681(17) 0.00056(15) 0.00212(15) -0.00163(17)
W4 0.00841(18) 0.0209(2) 0.01334(19) -0.00304(17) 0.00238(15) -0.00047(16)
W5 0.0149(2) 0.0134(2) 0.0144(2) 0.00063(16) 0.00407(16) -0.00593(16)
W6 0.0158(2) 0.00966(19) 0.01374(19) 0.00444(15) 0.00214(15) -0.00014(16)
W7 0.00979(18) 0.0136(2) 0.00962(18) 0.00282(15) -0.00045(14) -0.00012(15)
W8 0.0162(2) 0.00881(19) 0.00795(17) -0.00035(14) 0.00035(15) -0.00050(16)
W9 0.0153(2) 0.0126(2) 0.01301(19) -0.00228(16) 0.00191(15) 0.00466(16)

loop_
_atom_type_symbol
_atom_type_description
_atom_type_scat_dispersion_real
_atom_type_scat_dispersion_imag
_atom_type_scat_source
O O 0.0106 0.0060 'International Tables Vol C Tables 4.2.6.8 and 6.1.1.4'
Na Na 0.0362 0.0249 'International Tables Vol C Tables 4.2.6.8 and 6.1.1.4'
Si Si 0.0817 0.0704 'International Tables Vol C Tables 4.2.6.8 and 6.1.1.4'
K K 0.2009 0.2494 'International Tables Vol C Tables 4.2.6.8 and 6.1.1.4'
Fe Fe 0.3463 0.8444 'International Tables Vol C Tables 4.2.6.8 and 6.1.1.4'
W W -0.8490 6.8722 'International Tables Vol C Tables 4.2.6.8 and 6.1.1.4'
H H 0.0000 0.0000 'International Tables Vol C Tables 4.2.6.8 and 6.1.1.4'

loop_
_geom_angle_atom_site_label_1
_geom_angle_atom_site_label_2
_geom_angle_atom_site_label_3
_geom_angle
_geom_angle_site_symmetry_1
_geom_angle_site_symmetry_3
_geom_angle_publ_flag
O38 Fe1 O31 95.0(3) 2_756 . ?
O38 Fe1 O26 97.9(3) 2_756 . ?
O31 Fe1 O26 88.7(3) . . ?
O38 Fe1 O25 96.2(3) 2_756 . ?
O31 Fe1 O25 168.7(3) . . ?
O26 Fe1 O25 88.3(3) . . ?
O38 Fe1 O33 93.3(3) 2_756 . ?
O31 Fe1 O33 93.5(3) . . ?
O26 Fe1 O33 168.3(3) . . ?
O25 Fe1 O33 87.3(3) . . ?
O38 Fe1 O35 172.0(3) 2_756 . ?
O31 Fe1 O35 91.5(3) . . ?
O26 Fe1 O35 77.5(3) . . ?
O25 Fe1 O35 77.2(3) . . ?
O33 Fe1 O35 91.0(3) . . ?
O38 Fe2 O32 93.7(3) . . ?
O38 Fe2 O28 97.4(3) . . ?
O32 Fe2 O28 91.1(3) . . ?
O38 Fe2 O31 94.3(3) . . ?
O32 Fe2 O31 90.5(3) . . ?
O28 Fe2 O31 168.1(3) . . ?
O38 Fe2 O27 94.8(3) . . ?
O32 Fe2 O27 171.4(3) . . ?
O28 Fe2 O27 88.6(3) . . ?
O31 Fe2 O27 88.0(3) . . ?
O38 Fe2 O36 170.3(3) . . ?
O32 Fe2 O36 94.3(3) . . ?
O28 Fe2 O36 77.1(3) . . ?
O31 Fe2 O36 91.0(3) . . ?
O27 Fe2 O36 77.3(3) . . ?
O38 Fe2 Na4 89.4(3) . 3_545 ?
O32 Fe2 Na4 41.6(3) . 3_545 ?
O28 Fe2 Na4 50.7(3) . 3_545 ?
O31 Fe2 Na4 132.1(3) . 3_545 ?
O27 Fe2 Na4 139.3(3) . 3_545 ?
O36 Fe2 Na4 93.0(3) . 3_545 ?
O39 Fe3 O32 93.9(3) . . ?
O39 Fe3 O29 98.5(3) . . ?
O32 Fe3 O29 91.6(3) . . ?
O39 Fe3 O30 98.9(3) . . ?
O32 Fe3 O30 167.1(3) . . ?
O29 Fe3 O30 88.2(3) . . ?
O39 Fe3 O33 96.7(3) . . ?
O32 Fe3 O33 91.9(3) . . ?
O29 Fe3 O33 164.2(3) . . ?
O30 Fe3 O33 85.1(3) . . ?
O39 Fe3 O37 172.4(4) . . ?
O32 Fe3 O37 92.0(3) . . ?
O29 Fe3 O37 76.5(3) . . ?
O30 Fe3 O37 75.4(3) . . ?
O33 Fe3 O37 87.9(3) . . ?
O39 Fe3 Na4 88.1(2) . 3_545 ?
O32 Fe3 Na4 44.2(3) . 3_545 ?
O29 Fe3 Na4 49.2(3) . 3_545 ?
O30 Fe3 Na4 137.4(3) . 3_545 ?
O33 Fe3 Na4 136.1(3) . 3_545 ?
O37 Fe3 Na4 92.8(3) . 3_545 ?
O9 K1 O13W 98.0(6) . . ?
O9 K1 O5 76.8(3) . 1_565 ?
O13W K1 O5 79.1(6) . 1_565 ?
O9 K1 O9W 94.1(4) . . ?
O13W K1 O9W 140.5(6) . . ?
O5 K1 O9W 67.3(4) 1_565 . ?
O9 K1 O28 120.3(3) . 3_455 ?
O13W K1 O28 72.0(6) . 3_455 ?
O5 K1 O28 147.9(3) 1_565 3_455 ?
O9W K1 O28 131.4(4) . 3_455 ?
O9 K1 O15W 67.9(5) . . ?
O13W K1 O15W 118.6(7) . . ?
O5 K1 O15W 142.1(5) 1_565 . ?
O9W K1 O15W 100.9(6) . . ?
O28 K1 O15W 67.2(4) 3_455 . ?
O9 K1 O11W 151.9(5) . . ?
O13W K1 O11W 68.6(7) . . ?
O5 K1 O11W 76.4(4) 1_565 . ?
O9W K1 O11W 83.4(6) . . ?
O28 K1 O11W 80.2(4) 3_455 . ?
O15W K1 O11W 140.1(6) . . ?
O9 K1 O7 134.1(3) . 3_455 ?
O13W K1 O7 119.0(6) . 3_455 ?
O5 K1 O7 132.9(3) 1_565 3_455 ?
O9W K1 O7 74.9(4) . 3_455 ?
O28 K1 O7 56.5(2) 3_455 3_455 ?
O15W K1 O7 70.7(5) . 3_455 ?
O11W K1 O7 72.3(4) . 3_455 ?
O9 K1 O19W 146.3(6) . . ?
O13W K1 O19W 50.3(8) . . ?
O5 K1 O19W 84.6(5) 1_565 . ?
O9W K1 O19W 104.5(8) . . ?
O28 K1 O19W 66.4(5) 3_455 . ?
O15W K1 O19W 133.1(6) . . ?
O11W K1 O19W 21.1(7) . . ?
O7 K1 O19W 78.7(6) 3_455 . ?
O9 K1 O20W 80.7(7) . . ?
O13W K1 O20W 20.7(8) . . ?
O5 K1 O20W 64.0(7) 1_565 . ?
O9W K1 O20W 131.0(8) . . ?
O28 K1 O20W 90.6(7) 3_455 . ?
O15W K1 O20W 121.1(9) . . ?
O11W K1 O20W 80.0(8) . . ?
O7 K1 O20W 139.6(7) 3_455 . ?
O19W K1 O20W 65.8(9) . . ?
O9 K1 W7 134.4(2) . 3_455 ?
O13W K1 W7 95.5(6) . 3_455 ?
O5 K1 W7 148.7(2) 1_565 3_455 ?
O9W K1 W7 102.5(4) . 3_455 ?
O28 K1 W7 28.85(15) 3_455 3_455 ?
O15W K1 W7 67.3(4) . 3_455 ?
O11W K1 W7 73.0(4) . 3_455 ?
O7 K1 W7 27.75(16) 3_455 3_455 ?
O19W K1 W7 69.0(5) . 3_455 ?
O20W K1 W7 115.8(7) . 3_455 ?
O1W K2 O3 126.7(3) . 5_777 ?
O1W K2 O24 59.1(3) . . ?
O3 K2 O24 141.1(4) 5_777 . ?
O1W K2 O13 107.0(3) . . ?
O3 K2 O13 123.9(3) 5_777 . ?
O24 K2 O13 55.7(2) . . ?
O1W K2 O9W 58.7(4) . . ?
O3 K2 O9W 108.0(4) 5_777 . ?
O24 K2 O9W 105.5(4) . . ?
O13 K2 O9W 113.2(4) . . ?
O1W K2 O23W 115.1(8) . . ?
O3 K2 O23W 95.5(8) 5_777 . ?
O24 K2 O23W 117.2(8) . . ?
O13 K2 O23W 72.7(8) . . ?
O9W K2 O23W 62.7(8) . . ?
O1W K2 O18 101.0(3) . . ?
O3 K2 O18 89.7(3) 5_777 . ?
O24 K2 O18 54.0(2) . . ?
O13 K2 O18 63.0(2) . . ?
O9W K2 O18 158.5(4) . . ?
O23W K2 O18 129.2(8) . . ?
O1W K2 O12 148.3(3) . . ?
O3 K2 O12 72.9(3) 5_777 . ?
O24 K2 O12 89.8(2) . . ?
O13 K2 O12 51.6(2) . . ?
O9W K2 O12 146.0(4) . . ?
O23W K2 O12 83.3(8) . . ?
O18 K2 O12 50.3(2) . . ?
O1W K2 O5W 54.3(3) . . ?
O3 K2 O5W 72.9(3) 5_777 . ?
O24 K2 O5W 95.2(3) . . ?
O13 K2 O5W 150.0(3) . . ?
O9W K2 O5W 79.0(4) . . ?
O23W K2 O5W 134.5(8) . . ?
O18 K2 O5W 95.3(3) . . ?
O12 K2 O5W 130.6(3) . . ?
O21W Na1 O3W 128.3(10) . . ?
O21W Na1 O4 73.8(9) . . ?
O3W Na1 O4 71.3(4) . . ?
O21W Na1 O2W 6.4(10) . . ?
O3W Na1 O2W 129.3(5) . . ?
O4 Na1 O2W 79.4(4) . . ?
O21W Na1 O8 71.5(9) . 3_445 ?
O3W Na1 O8 111.0(4) . 3_445 ?
O4 Na1 O8 135.5(3) . 3_445 ?
O2W Na1 O8 65.1(4) . 3_445 ?
O21W Na1 O24W 120.7(13) . . ?
O3W Na1 O24W 82.2(8) . . ?
O4 Na1 O24W 71.8(10) . . ?
O2W Na1 O24W 126.4(9) . . ?
O8 Na1 O24W 151.8(10) 3_445 . ?
O21W Na1 O29 122.0(10) . 3_445 ?
O3W Na1 O29 62.0(4) . 3_445 ?
O4 Na1 O29 129.5(3) . 3_445 ?
O2W Na1 O29 116.1(4) . 3_445 ?
O8 Na1 O29 55.8(2) 3_445 3_445 ?
O24W Na1 O29 117.2(9) . 3_445 ?
O21W Na1 W8 95.7(9) . 3_445 ?
O3W Na1 W8 87.7(4) . 3_445 ?
O4 Na1 W8 140.0(3) . 3_445 ?
O2W Na1 W8 89.4(3) . 3_445 ?
O8 Na1 W8 26.52(17) 3_445 3_445 ?
O24W Na1 W8 140.1(10) . 3_445 ?
O29 Na1 W8 29.27(14) 3_445 3_445 ?
O21W Na1 Na4 102.7(10) . 1_545 ?
O3W Na1 Na4 41.1(4) . 1_545 ?
O4 Na1 Na4 89.1(3) . 1_545 ?
O2W Na1 Na4 100.0(4) . 1_545 ?
O8 Na1 Na4 72.4(3) 3_445 1_545 ?
O24W Na1 Na4 123.2(7) . 1_545 ?
O29 Na1 Na4 42.6(2) 3_445 1_545 ?
W8 Na1 Na4 54.94(18) 3_445 1_545 ?
O21W Na1 Na2 42.7(9) . 3_445 ?
O3W Na1 Na2 145.1(4) . 3_445 ?
O4 Na1 Na2 116.5(3) . 3_445 ?
O2W Na1 Na2 37.4(3) . 3_445 ?
O8 Na1 Na2 38.14(19) 3_445 3_445 ?
O24W Na1 Na2 132.6(8) . 3_445 ?
O29 Na1 Na2 93.6(2) 3_445 3_445 ?
W8 Na1 Na2 64.45(12) 3_445 3_445 ?
Na4 Na1 Na2 104.0(2) 1_545 3_445 ?
O2W Na2 O17W 88.0(10) 3 . ?
O2W Na2 O16W 95.1(8) 3 . ?
O17W Na2 O16W 18.6(10) . . ?
O2W Na2 O8 80.0(4) 3 . ?
O17W Na2 O8 148.3(10) . . ?
O16W Na2 O8 166.9(8) . . ?
O2W Na2 O5W 156.1(6) 3 . ?
O17W Na2 O5W 100.6(10) . . ?
O16W Na2 O5W 87.4(8) . . ?
O8 Na2 O5W 102.0(5) . . ?
O2W Na2 O4W 117.2(5) 3 . ?
O17W Na2 O4W 84.3(10) . . ?
O16W Na2 O4W 96.3(6) . . ?
O8 Na2 O4W 75.5(3) . . ?
O5W Na2 O4W 86.0(4) . . ?
O2W Na2 O6 80.3(5) 3 1_565 ?
O17W Na2 O6 120.5(10) . 1_565 ?
O16W Na2 O6 104.8(7) . 1_565 ?
O8 Na2 O6 86.4(3) . 1_565 ?
O5W Na2 O6 76.1(4) . 1_565 ?
O4W Na2 O6 151.4(4) . 1_565 ?
O2W Na2 O21W 13.4(7) 3 3 ?
O17W Na2 O21W 100.4(12) . 3 ?
O16W Na2 O21W 105.3(10) . 3 ?
O8 Na2 O21W 72.0(8) . 3 ?
O5W Na2 O21W 145.4(8) . 3 ?
O4W Na2 O21W 123.2(8) . 3 ?
O6 Na2 O21W 69.6(8) 1_565 3 ?
O2W Na2 Na1 46.9(4) 3 3 ?
O17W Na2 Na1 134.2(10) . 3 ?
O16W Na2 Na1 135.5(6) . 3 ?
O8 Na2 Na1 47.2(2) . 3 ?
O5W Na2 Na1 118.0(3) . 3 ?
O4W Na2 Na1 119.9(3) . 3 ?
O6 Na2 Na1 54.3(2) 1_565 3 ?
O21W Na2 Na1 34.0(7) 3 3 ?
O2W Na2 Na3 102.2(4) 3 5_777 ?
O17W Na2 Na3 59.8(9) . 5_777 ?
O16W Na2 Na3 41.5(7) . 5_777 ?
O8 Na2 Na3 151.4(3) . 5_777 ?
O5W Na2 Na3 64.6(4) . 5_777 ?
O4W Na2 Na3 125.4(3) . 5_777 ?
O6 Na2 Na3 66.2(3) 1_565 5_777 ?
O21W Na2 Na3 103.9(8) 3 5_777 ?
Na1 Na2 Na3 114.5(2) 3 5_777 ?
O2 Na3 O22 157.8(5) . 5_767 ?
O2 Na3 O29W 96.9(12) . . ?
O22 Na3 O29W 104.8(12) 5_767 . ?
O2 Na3 O16W 74.7(5) . 5_777 ?
O22 Na3 O16W 99.8(5) 5_767 5_777 ?
O29W Na3 O16W 115.8(13) . 5_777 ?
O2 Na3 O17 127.7(5) . 5_767 ?
O22 Na3 O17 56.1(3) 5_767 5_767 ?
O29W Na3 O17 74.2(12) . 5_767 ?
O16W Na3 O17 155.9(5) 5_777 5_767 ?
O2 Na3 O25W 91.4(10) . . ?
O22 Na3 O25W 110.4(10) 5_767 . ?
O29W Na3 O25W 24.9(14) . . ?
O16W Na3 O25W 90.9(11) 5_777 . ?
O17 Na3 O25W 96.9(10) 5_767 . ?
O2 Na3 O16 104.0(5) . 5_767 ?
O22 Na3 O16 56.0(3) 5_767 5_767 ?
O29W Na3 O16 137.7(12) . 5_767 ?
O16W Na3 O16 105.2(6) 5_777 5_767 ?
O17 Na3 O16 63.8(3) 5_767 5_767 ?
O25W Na3 O16 160.1(10) . 5_767 ?
O2 Na3 Na2 88.4(3) . 5_777 ?
O22 Na3 Na2 76.8(3) 5_767 5_777 ?
O29W Na3 Na2 145.0(12) . 5_777 ?
O16W Na3 Na2 33.0(5) 5_777 5_777 ?
O17 Na3 Na2 128.1(3) 5_767 5_777 ?
O25W Na3 Na2 121.0(10) . 5_777 ?
O16 Na3 Na2 72.8(3) 5_767 5_777 ?
O19W Na4 O11W 13.1(15) . . ?
O19W Na4 O32 166.5(17) . 3_455 ?
O11W Na4 O32 162.3(8) . 3_455 ?
O19W Na4 O13W 74.3(17) . . ?
O11W Na4 O13W 84.7(8) . . ?
O32 Na4 O13W 96.0(6) 3_455 . ?
O19W Na4 O3W 90.3(15) . 1_565 ?
O11W Na4 O3W 97.9(8) . 1_565 ?
O32 Na4 O3W 99.7(5) 3_455 1_565 ?
O13W Na4 O3W 92.9(9) . 1_565 ?
O19W Na4 O29 122.4(17) . 3_455 ?
O11W Na4 O29 114.6(7) . 3_455 ?
O32 Na4 O29 69.7(4) 3_455 3_455 ?
O13W Na4 O29 156.8(7) . 3_455 ?
O3W Na4 O29 72.5(5) 1_565 3_455 ?
O19W Na4 O23 97.2(15) . 3_455 ?
O11W Na4 O23 84.2(7) . 3_455 ?
O32 Na4 O23 83.0(4) 3_455 3_455 ?
O13W Na4 O23 135.1(8) . 3_455 ?
O3W Na4 O23 131.6(6) 1_565 3_455 ?
O29 Na4 O23 63.3(3) 3_455 3_455 ?
O19W Na4 O28 101.1(15) . 3_455 ?
O11W Na4 O28 96.0(7) . 3_455 ?
O32 Na4 O28 67.1(4) 3_455 3_455 ?
O13W Na4 O28 77.3(7) . 3_455 ?
O3W Na4 O28 162.2(6) 1_565 3_455 ?
O29 Na4 O28 111.5(5) 3_455 3_455 ?
O23 Na4 O28 61.0(3) 3_455 3_455 ?
O19W Na4 Fe3 158.0(17) . 3_455 ?
O11W Na4 Fe3 150.2(7) . 3_455 ?
O32 Na4 Fe3 35.0(2) 3_455 3_455 ?
O13W Na4 Fe3 124.9(6) . 3_455 ?
O3W Na4 Fe3 79.0(4) 1_565 3_455 ?
O29 Na4 Fe3 36.0(2) 3_455 3_455 ?
O23 Na4 Fe3 76.6(3) 3_455 3_455 ?
O28 Na4 Fe3 94.3(3) 3_455 3_455 ?
O19W Na4 W8 106.9(16) . 3_455 ?
O11W Na4 W8 95.1(6) . 3_455 ?
O32 Na4 W8 80.7(3) 3_455 3_455 ?
O13W Na4 W8 168.3(8) . 3_455 ?
O3W Na4 W8 98.7(5) 1_565 3_455 ?
O29 Na4 W8 31.1(2) 3_455 3_455 ?
O23 Na4 W8 33.6(2) 3_455 3_455 ?
O28 Na4 W8 91.2(3) 3_455 3_455 ?
Fe3 Na4 W8 56.81(17) 3_455 3_455 ?
O19W Na4 Fe2 134.1(16) . 3_455 ?
O11W Na4 Fe2 130.7(8) . 3_455 ?
O32 Na4 Fe2 33.1(2) 3_455 3_455 ?
O13W Na4 Fe2 81.1(6) . 3_455 ?
O3W Na4 Fe2 129.6(5) 1_565 3_455 ?
O29 Na4 Fe2 94.3(4) 3_455 3_455 ?
O23 Na4 Fe2 74.0(3) 3_455 3_455 ?
O28 Na4 Fe2 34.8(2) 3_455 3_455 ?
Fe3 Na4 Fe2 65.1(2) 3_455 3_455 ?
W8 Na4 Fe2 90.3(3) 3_455 3_455 ?
O19W Na4 W7 93.9(14) . 3_455 ?
O11W Na4 W7 83.6(7) . 3_455 ?
O32 Na4 W7 79.1(3) 3_455 3_455 ?
O13W Na4 W7 103.5(7) . 3_455 ?
O3W Na4 W7 163.5(6) 1_565 3_455 ?
O29 Na4 W7 92.0(3) 3_455 3_455 ?
O23 Na4 W7 32.0(2) 3_455 3_455 ?
O28 Na4 W7 30.4(2) 3_455 3_455 ?
Fe3 Na4 W7 91.5(3) 3_455 3_455 ?
W8 Na4 W7 64.86(19) 3_455 3_455 ?
Fe2 Na4 W7 54.99(17) 3_455 3_455 ?
W2 O2 Na3 152.1(6) . . ?
W3 O3 K2 153.0(5) . 5_777 ?
W4 O4 Na1 147.2(5) . . ?
W5 O5 K1 142.9(5) . 1_545 ?
W6 O6 Na2 151.0(5) . 1_545 ?
W7 O7 K1 98.9(3) . 3_545 ?
W8 O8 Na2 157.2(5) . . ?
W8 O8 Na1 106.3(4) . 3 ?
Na2 O8 Na1 94.7(3) . 3 ?
W9 O9 K1 159.9(5) . . ?
W2 O10 W1 120.3(4) . . ?
W2 O11 W3 121.3(4) . . ?
W3 O12 W1 120.8(4) . . ?
W3 O12 K2 104.1(4) . . ?
W1 O12 K2 97.1(3) . . ?
W1 O13 W9 150.4(5) . . ?
W1 O13 K2 110.1(3) . . ?
W9 O13 K2 99.0(3) . . ?
W1 O14 W4 151.4(5) . . ?
W2 O15 W5 150.6(5) . . ?
W2 O16 W6 150.3(5) . . ?
W2 O16 Na3 110.0(4) . 5_767 ?
W6 O16 Na3 98.2(4) . 5_767 ?
W3 O17 W7 150.4(5) . . ?
W3 O17 Na3 110.6(4) . 5_767 ?
W7 O17 Na3 98.2(4) . 5_767 ?
W3 O18 W8 149.2(5) . . ?
W3 O18 K2 109.7(3) . . ?
W8 O18 K2 97.9(3) . . ?
W4 O19 W9 155.6(5) . . ?
W5 O20 W4 121.2(4) . . ?
W6 O21 W5 155.2(5) . . ?
W7 O22 W6 120.1(4) . . ?
W7 O22 Na3 106.8(4) . 5_767 ?
W6 O22 Na3 108.7(4) . 5_767 ?
W7 O23 W8 155.3(4) . . ?
W7 O23 Na4 101.4(4) . 3_545 ?
W8 O23 Na4 97.8(4) . 3_545 ?
W8 O24 W9 120.3(4) . . ?
W8 O24 K2 111.5(3) . . ?
W9 O24 K2 104.2(3) . . ?
W4 O25 Fe1 115.9(4) . . ?
W5 O26 Fe1 114.9(4) . . ?
W6 O27 Fe2 115.1(4) . . ?
W7 O28 Fe2 116.3(4) . . ?
W7 O28 Na4 100.9(4) . 3_545 ?
Fe2 O28 Na4 94.5(4) . 3_545 ?
W7 O28 K1 103.2(3) . 3_545 ?
Fe2 O28 K1 140.4(4) . 3_545 ?
Na4 O28 K1 80.5(3) 3_545 3_545 ?
W8 O29 Fe3 116.5(4) . . ?
W8 O29 Na4 102.3(4) . 3_545 ?
Fe3 O29 Na4 94.8(4) . 3_545 ?
W8 O29 Na1 97.5(3) . 3 ?
Fe3 O29 Na1 145.0(4) . 3 ?
Na4 O29 Na1 85.2(4) 3_545 3 ?
W9 O30 Fe3 117.5(4) . . ?
Fe1 O31 Fe2 137.9(4) . . ?
Fe2 O32 Fe3 139.0(4) . . ?
Fe2 O32 Na4 105.3(4) . 3_545 ?
Fe3 O32 Na4 100.8(4) . 3_545 ?
Fe1 O33 Fe3 136.9(4) . . ?
Si1 O34 W2 124.6(4) . . ?
Si1 O34 W1 123.0(4) . . ?
W2 O34 W1 92.4(3) . . ?
Si1 O34 W3 123.7(4) . . ?
W2 O34 W3 92.0(3) . . ?
W1 O34 W3 91.9(3) . . ?
Si1 O35 Fe1 124.7(4) . . ?
Si1 O35 W5 125.2(4) . . ?
Fe1 O35 W5 90.7(3) . . ?
Si1 O35 W4 124.1(4) . . ?
Fe1 O35 W4 90.8(3) . . ?
W5 O35 W4 91.1(3) . . ?
Si1 O36 Fe2 124.2(4) . . ?
Si1 O36 W6 125.8(4) . . ?
Fe2 O36 W6 90.3(3) . . ?
Si1 O36 W7 124.3(4) . . ?
Fe2 O36 W7 90.1(3) . . ?
W6 O36 W7 91.5(3) . . ?
Si1 O37 Fe3 125.4(4) . . ?
Si1 O37 W9 124.8(4) . . ?
Fe3 O37 W9 90.2(3) . . ?
Si1 O37 W8 124.9(4) . . ?
Fe3 O37 W8 89.4(3) . . ?
W9 O37 W8 91.3(3) . . ?
Fe2 O38 Fe1 132.3(4) . 2_756 ?
Fe3 O39 Fe3 132.1(6) . 2_756 ?
Na2 O2W Na1 95.7(5) 3_445 . ?
Na4 O3W Na1 91.4(5) 1_545 . ?
Na2 O5W K2 107.3(5) . . ?
K1 O9W K2 102.2(5) . . ?
Na4 O11W K1 84.8(8) . . ?
Na4 O13W K1 86.4(8) . . ?
Na2 O16W Na3 105.6(10) . 5_777 ?
Na4 O19W K1 105.6(19) . . ?
Na1 O21W Na2 103.3(13) . 3_445 ?
O37 Si1 O36 110.1(4) . . ?
O37 Si1 O34 110.3(4) . . ?
O36 Si1 O34 108.5(4) . . ?
O37 Si1 O35 109.9(4) . . ?
O36 Si1 O35 109.0(4) . . ?
O34 Si1 O35 109.0(4) . . ?
O1 W1 O14 102.2(4) . . ?
O1 W1 O13 103.0(4) . . ?
O14 W1 O13 88.3(4) . . ?
O1 W1 O12 99.2(4) . . ?
O14 W1 O12 158.5(4) . . ?
O13 W1 O12 88.8(4) . . ?
O1 W1 O10 98.9(4) . . ?
O14 W1 O10 88.5(4) . . ?
O13 W1 O10 158.1(4) . . ?
O12 W1 O10 86.2(4) . . ?
O1 W1 O34 169.6(4) . . ?
O14 W1 O34 84.8(3) . . ?
O13 W1 O34 84.7(3) . . ?
O12 W1 O34 73.7(3) . . ?
O10 W1 O34 73.4(3) . . ?
O2 W2 O16 101.7(4) . . ?
O2 W2 O15 102.0(4) . . ?
O16 W2 O15 88.5(4) . . ?
O2 W2 O11 99.5(4) . . ?
O16 W2 O11 89.2(4) . . ?
O15 W2 O11 158.4(4) . . ?
O2 W2 O10 99.3(4) . . ?
O16 W2 O10 159.0(4) . . ?
O15 W2 O10 87.9(4) . . ?
O11 W2 O10 86.6(4) . . ?
O2 W2 O34 170.5(4) . . ?
O16 W2 O34 85.1(3) . . ?
O15 W2 O34 84.7(3) . . ?
O11 W2 O34 73.6(3) . . ?
O10 W2 O34 74.0(3) . . ?
O3 W3 O17 102.6(4) . . ?
O3 W3 O18 100.9(4) . . ?
O17 W3 O18 88.7(3) . . ?
O3 W3 O12 99.7(4) . . ?
O17 W3 O12 157.6(3) . . ?
O18 W3 O12 89.2(4) . . ?
O3 W3 O11 99.5(4) . . ?
O17 W3 O11 88.1(4) . . ?
O18 W3 O11 159.5(3) . . ?
O12 W3 O11 86.2(4) . . ?
O3 W3 O34 170.1(3) . . ?
O17 W3 O34 84.0(3) . . ?
O18 W3 O34 86.5(3) . . ?
O12 W3 O34 73.6(3) . . ?
O11 W3 O34 73.1(3) . . ?
O4 W4 O25 101.6(4) . . ?
O4 W4 O19 102.8(4) . . ?
O25 W4 O19 92.1(3) . . ?
O4 W4 O20 100.1(4) . . ?
O25 W4 O20 90.5(3) . . ?
O19 W4 O20 156.0(3) . . ?
O4 W4 O14 99.3(4) . . ?
O25 W4 O14 159.1(4) . . ?
O19 W4 O14 83.9(4) . . ?
O20 W4 O14 85.2(3) . . ?
O4 W4 O35 172.8(4) . . ?
O25 W4 O35 76.0(3) . . ?
O19 W4 O35 84.2(3) . . ?
O20 W4 O35 73.3(3) . . ?
O14 W4 O35 83.1(3) . . ?
O5 W5 O26 101.2(4) . . ?
O5 W5 O20 101.0(4) . . ?
O26 W5 O20 91.9(3) . . ?
O5 W5 O21 100.2(4) . . ?
O26 W5 O21 92.6(3) . . ?
O20 W5 O21 157.1(3) . . ?
O5 W5 O15 98.3(4) . . ?
O26 W5 O15 160.5(3) . . ?
O20 W5 O15 85.2(3) . . ?
O21 W5 O15 83.1(3) . . ?
O5 W5 O35 174.4(4) . . ?
O26 W5 O35 76.9(3) . . ?
O20 W5 O35 74.0(3) . . ?
O21 W5 O35 85.2(3) . . ?
O15 W5 O35 83.8(3) . . ?
O6 W6 O27 101.3(4) . . ?
O6 W6 O21 100.8(4) . . ?
O27 W6 O21 93.5(3) . . ?
O6 W6 O22 100.1(4) . . ?
O27 W6 O22 91.5(4) . . ?
O21 W6 O22 157.1(3) . . ?
O6 W6 O16 98.3(4) . . ?
O27 W6 O16 160.4(3) . . ?
O21 W6 O16 83.2(3) . . ?
O22 W6 O16 84.6(3) . . ?
O6 W6 O36 173.9(4) . . ?
O27 W6 O36 77.3(3) . . ?
O21 W6 O36 85.3(3) . . ?
O22 W6 O36 74.1(3) . . ?
O16 W6 O36 83.2(3) . . ?
O7 W7 O28 101.1(4) . . ?
O7 W7 O23 102.4(4) . . ?
O28 W7 O23 92.9(3) . . ?
O7 W7 O22 98.8(4) . . ?
O28 W7 O22 90.9(3) . . ?
O23 W7 O22 157.3(3) . . ?
O7 W7 O17 99.4(4) . . ?
O28 W7 O17 159.4(3) . . ?
O23 W7 O17 83.8(3) . . ?
O22 W7 O17 84.8(3) . . ?
O7 W7 O36 172.1(3) . . ?
O28 W7 O36 76.6(3) . . ?
O23 W7 O36 85.4(3) . . ?
O22 W7 O36 73.8(3) . . ?
O17 W7 O36 82.9(3) . . ?
O7 W7 Na4 95.0(3) . 3_545 ?
O28 W7 Na4 48.8(3) . 3_545 ?
O23 W7 Na4 46.6(3) . 3_545 ?
O22 W7 Na4 139.3(3) . 3_545 ?
O17 W7 Na4 130.3(3) . 3_545 ?
O36 W7 Na4 89.2(3) . 3_545 ?
O7 W7 K1 53.3(3) . 3_545 ?
O28 W7 K1 47.9(2) . 3_545 ?
O23 W7 K1 98.7(2) . 3_545 ?
O22 W7 K1 100.4(3) . 3_545 ?
O17 W7 K1 152.6(2) . 3_545 ?
O36 W7 K1 124.41(19) . 3_545 ?
Na4 W7 K1 59.18(18) 3_545 3_545 ?
O8 W8 O29 100.4(4) . . ?
O8 W8 O24 98.6(4) . . ?
O29 W8 O24 91.5(3) . . ?
O8 W8 O23 102.5(4) . . ?
O29 W8 O23 92.7(3) . . ?
O24 W8 O23 157.3(3) . . ?
O8 W8 O18 97.1(4) . . ?
O29 W8 O18 162.5(4) . . ?
O24 W8 O18 86.5(3) . . ?
O23 W8 O18 82.8(3) . . ?
O8 W8 O37 172.2(3) . . ?
O29 W8 O37 77.5(3) . . ?
O24 W8 O37 74.1(3) . . ?
O23 W8 O37 85.1(3) . . ?
O18 W8 O37 85.2(3) . . ?
O8 W8 Na4 94.5(3) . 3_545 ?
O29 W8 Na4 46.5(3) . 3_545 ?
O24 W8 Na4 137.8(3) . 3_545 ?
O23 W8 Na4 48.6(3) . 3_545 ?
O18 W8 Na4 131.4(3) . 3_545 ?
O37 W8 Na4 89.4(3) . 3_545 ?
O8 W8 Na1 47.2(3) . 3 ?
O29 W8 Na1 53.2(3) . 3 ?
O24 W8 Na1 97.8(3) . 3 ?
O23 W8 Na1 102.5(2) . 3 ?
O18 W8 Na1 144.3(3) . 3 ?
O37 W8 Na1 130.15(19) . 3 ?
Na4 W8 Na1 63.6(2) 3_545 3 ?
O9 W9 O30 101.7(4) . . ?
O9 W9 O19 102.5(4) . . ?
O30 W9 O19 94.4(4) . . ?
O9 W9 O24 98.8(4) . . ?
O30 W9 O24 90.2(3) . . ?
O19 W9 O24 156.8(3) . . ?
O9 W9 O13 98.6(4) . . ?
O30 W9 O13 159.6(3) . . ?
O19 W9 O13 83.5(3) . . ?
O24 W9 O13 84.3(3) . . ?
O9 W9 O37 172.3(4) . . ?
O30 W9 O37 76.9(3) . . ?
O19 W9 O37 85.1(3) . . ?
O24 W9 O37 73.7(3) . . ?
O13 W9 O37 82.7(3) . . ?

loop_
_geom_bond_atom_site_label_1
_geom_bond_atom_site_label_2
_geom_bond_distance
_geom_bond_site_symmetry_2
_geom_bond_publ_flag
Fe1 O38 1.946(8) 2_756 ?
Fe1 O31 1.968(8) . ?
Fe1 O26 1.990(8) . ?
Fe1 O25 1.992(8) . ?
Fe1 O33 2.006(8) . ?
Fe1 O35 2.189(8) . ?
Fe2 O38 1.943(8) . ?
Fe2 O32 1.966(8) . ?
Fe2 O28 1.990(8) . ?
Fe2 O31 2.002(8) . ?
Fe2 O27 2.005(8) . ?
Fe2 O36 2.206(8) . ?
Fe2 Na4 3.474(11) 3_545 ?
Fe3 O39 1.906(5) . ?
Fe3 O32 1.967(8) . ?
Fe3 O29 1.987(8) . ?
Fe3 O30 1.999(8) . ?
Fe3 O33 2.027(8) . ?
Fe3 O37 2.263(7) . ?
Fe3 Na4 3.369(11) 3_545 ?
K1 O9 2.691(9) . ?
K1 O13W 2.71(3) . ?
K1 O5 2.743(9) 1_565 ?
K1 O9W 2.778(15) . ?
K1 O28 2.789(8) 3_455 ?
K1 O15W 2.93(2) . ?
K1 O11W 2.95(3) . ?
K1 O7 2.970(9) 3_455 ?
K1 O19W 3.01(3) . ?
K1 O20W 3.10(4) . ?
K1 W7 3.657(3) 3_455 ?
K2 O1W 2.549(10) . ?
K2 O3 2.645(9) 5_777 ?
K2 O24 2.762(9) . ?
K2 O13 2.885(9) . ?
K2 O9W 2.957(19) . ?
K2 O23W 3.00(4) . ?
K2 O18 3.094(10) . ?
K2 O12 3.201(10) . ?
K2 O5W 3.207(16) . ?
Na1 O21W 2.21(3) . ?
Na1 O3W 2.784(18) . ?
Na1 O4 2.799(10) . ?
Na1 O2W 2.822(16) . ?
Na1 O8 2.828(10) 3_445 ?
Na1 O24W 2.85(4) . ?
Na1 O29 2.990(10) 3_445 ?
Na1 W8 3.700(5) 3_445 ?
Na1 Na4 3.771(13) 1_545 ?
Na1 Na2 3.843(7) 3_445 ?
Na2 O2W 2.345(15) 3 ?
Na2 O17W 2.38(4) . ?
Na2 O16W 2.37(2) . ?
Na2 O8 2.381(10) . ?
Na2 O5W 2.397(13) . ?
Na2 O4W 2.414(10) . ?
Na2 O6 2.469(10) 1_565 ?
Na2 O21W 2.68(3) 3 ?
Na2 Na1 3.843(7) 3 ?
Na2 Na3 4.203(12) 5_777 ?
Na3 O2 2.580(12) . ?
Na3 O22 2.679(11) 5_767 ?
Na3 O29W 2.85(6) . ?
Na3 O16W 2.89(3) 5_777 ?
Na3 O17 2.911(13) 5_767 ?
Na3 O25W 2.92(5) . ?
Na3 O16 2.944(14) 5_767 ?
Na3 Na2 4.203(12) 5_777 ?
Na4 O19W 1.24(3) . ?
Na4 O11W 2.26(2) . ?
Na4 O32 2.392(13) 3_455 ?
Na4 O13W 2.47(3) . ?
Na4 O3W 2.48(2) 1_565 ?
Na4 O29 2.560(13) 3_455 ?
Na4 O23 2.611(13) 3_455 ?
Na4 O28 2.698(13) 3_455 ?
Na4 Fe3 3.369(11) 3_455 ?
Na4 W8 3.447(10) 3_455 ?
Na4 Fe2 3.474(11) 3_455 ?
Na4 W7 3.523(11) 3_455 ?
O1 W1 1.725(8) . ?
O2 W2 1.737(9) . ?
O3 W3 1.720(8) . ?
O3 K2 2.645(9) 5_777 ?
O4 W4 1.724(8) . ?
O5 W5 1.729(8) . ?
O5 K1 2.743(9) 1_545 ?
O6 W6 1.717(8) . ?
O6 Na2 2.469(10) 1_545 ?
O7 W7 1.724(8) . ?
O7 K1 2.970(9) 3_545 ?
O8 W8 1.721(8) . ?
O8 Na1 2.828(10) 3 ?
O9 W9 1.727(8) . ?
O10 W2 1.930(9) . ?
O10 W1 1.959(9) . ?
O11 W2 1.921(8) . ?
O11 W3 1.941(8) . ?
O12 W3 1.934(8) . ?
O12 W1 1.939(8) . ?
O13 W1 1.872(8) . ?
O13 W9 1.987(8) . ?
O14 W1 1.870(8) . ?
O14 W4 1.952(8) . ?
O15 W2 1.876(8) . ?
O15 W5 1.978(8) . ?
O16 W2 1.862(9) . ?
O16 W6 1.991(8) . ?
O16 Na3 2.944(14) 5_767 ?
O17 W3 1.873(8) . ?
O17 W7 1.965(8) . ?
O17 Na3 2.911(13) 5_767 ?
O18 W3 1.876(8) . ?
O18 W8 1.984(8) . ?
O19 W4 1.909(8) . ?
O19 W9 1.910(8) . ?
O20 W5 1.918(8) . ?
O20 W4 1.929(9) . ?
O21 W6 1.911(8) . ?
O21 W5 1.925(8) . ?
O22 W7 1.945(8) . ?
O22 W6 1.945(8) . ?
O22 Na3 2.679(11) 5_767 ?
O23 W7 1.904(8) . ?
O23 W8 1.923(8) . ?
O23 Na4 2.611(13) 3_545 ?
O24 W8 1.917(7) . ?
O24 W9 1.947(8) . ?
O25 W4 1.831(8) . ?
O26 W5 1.831(8) . ?
O27 W6 1.821(8) . ?
O28 W7 1.813(7) . ?
O28 Na4 2.698(13) 3_545 ?
O28 K1 2.789(8) 3_545 ?
O29 W8 1.825(7) . ?
O29 Na4 2.560(13) 3_545 ?
O29 Na1 2.990(10) 3 ?
O30 W9 1.812(8) . ?
O32 Na4 2.392(13) 3_545 ?
O34 Si1 1.638(8) . ?
O34 W2 2.335(8) . ?
O34 W1 2.339(8) . ?
O34 W3 2.346(8) . ?
O35 Si1 1.660(8) . ?
O35 W5 2.337(8) . ?
O35 W4 2.359(8) . ?
O36 Si1 1.636(8) . ?
O36 W6 2.346(7) . ?
O36 W7 2.358(8) . ?
O37 Si1 1.630(8) . ?
O37 W9 2.339(7) . ?
O37 W8 2.345(7) . ?
O38 Fe1 1.946(8) 2_756 ?
O39 Fe3 1.906(5) 2_756 ?
O2W Na2 2.345(15) 3_445 ?
O3W Na4 2.48(2) 1_545 ?
O7W O26W 1.89(5) 3_545 ?
O16W Na3 2.89(3) 5_777 ?
O21W Na2 2.68(3) 3_445 ?
O26W O7W 1.89(5) 3_455 ?
O27W O30W 1.83(8) 1_556 ?
O30W O27W 1.83(8) 1_554 ?
W7 Na4 3.523(11) 3_545 ?
W7 K1 3.657(3) 3_545 ?
W8 Na4 3.447(10) 3_545 ?
W8 Na1 3.700(6) 3 ?

loop_
_geom_torsion_atom_site_label_1
_geom_torsion_atom_site_label_2
_geom_torsion_atom_site_label_3
_geom_torsion_atom_site_label_4
_geom_torsion
_geom_torsion_site_symmetry_1
_geom_torsion_site_symmetry_2
_geom_torsion_site_symmetry_3
_geom_torsion_site_symmetry_4
_geom_torsion_publ_flag
O22 Na3 O2 W2 -65(2) 5_767 . . . ?
O29W Na3 O2 W2 127.7(16) . . . . ?
O16W Na3 O2 W2 12.8(13) 5_777 . . . ?
O17 Na3 O2 W2 -156.9(10) 5_767 . . . ?
O25W Na3 O2 W2 103.3(15) . . . . ?
O16 Na3 O2 W2 -89.4(13) 5_767 . . . ?
Na2 Na3 O2 W2 -17.6(13) 5_777 . . . ?
O21W Na1 O4 W4 41.5(13) . . . . ?
O3W Na1 O4 W4 -99.7(10) . . . . ?
O2W Na1 O4 W4 38.3(10) . . . . ?
O8 Na1 O4 W4 1.5(12) 3_445 . . . ?
O24W Na1 O4 W4 172.5(12) . . . . ?
O29 Na1 O4 W4 -76.9(10) 3_445 . . . ?
W8 Na1 O4 W4 -37.8(11) 3_445 . . . ?
Na4 Na1 O4 W4 -62.0(9) 1_545 . . . ?
Na2 Na1 O4 W4 43.2(10) 3_445 . . . ?
O2W Na2 O8 W8 164.1(13) 3 . . . ?
O17W Na2 O8 W8 95(2) . . . . ?
O16W Na2 O8 W8 95(3) . . . . ?
O5W Na2 O8 W8 -40.1(13) . . . . ?
O4W Na2 O8 W8 42.5(13) . . . . ?
O6 Na2 O8 W8 -115.1(12) 1_565 . . . ?
O21W Na2 O8 W8 175.2(15) 3 . . . ?
Na1 Na2 O8 W8 -157.4(14) 3 . . . ?
Na3 Na2 O8 W8 -98.5(13) 5_777 . . . ?
O2W Na2 O8 Na1 -38.5(5) 3 . . 3 ?
O17W Na2 O8 Na1 -108.0(19) . . . 3 ?
O16W Na2 O8 Na1 -108(3) . . . 3 ?
O5W Na2 O8 Na1 117.2(4) . . . 3 ?
O4W Na2 O8 Na1 -160.1(4) . . . 3 ?
O6 Na2 O8 Na1 42.3(3) 1_565 . . 3 ?
O21W Na2 O8 Na1 -27.4(8) 3 . . 3 ?
Na3 Na2 O8 Na1 58.8(7) 5_777 . . 3 ?
O13W K1 O9 W9 -175.9(15) . . . . ?
O5 K1 O9 W9 107.4(15) 1_565 . . . ?
O9W K1 O9 W9 41.8(15) . . . . ?
O28 K1 O9 W9 -102.1(15) 3_455 . . . ?
O15W K1 O9 W9 -58.2(15) . . . . ?
O11W K1 O9 W9 125.4(16) . . . . ?
O7 K1 O9 W9 -31.0(17) 3_455 . . . ?
O19W K1 O9 W9 165.7(15) . . . . ?
O20W K1 O9 W9 172.7(16) . . . . ?
W7 K1 O9 W9 -70.1(15) 3_455 . . . ?
O1W K2 O12 W3 46.5(7) . . . . ?
O3 K2 O12 W3 -87.1(4) 5_777 . . . ?
O24 K2 O12 W3 57.5(3) . . . . ?
O13 K2 O12 W3 101.8(4) . . . . ?
O9W K2 O12 W3 175.8(6) . . . . ?
O23W K2 O12 W3 175.0(8) . . . . ?
O18 K2 O12 W3 17.2(3) . . . . ?
O5W K2 O12 W3 -39.1(5) . . . . ?
O1W K2 O12 W1 -77.7(7) . . . . ?
O3 K2 O12 W1 148.6(4) 5_777 . . . ?
O24 K2 O12 W1 -66.7(3) . . . . ?
O13 K2 O12 W1 -22.5(3) . . . . ?
O9W K2 O12 W1 51.6(7) . . . . ?
O23W K2 O12 W1 50.7(8) . . . . ?
O18 K2 O12 W1 -107.0(4) . . . . ?
O5W K2 O12 W1 -163.4(3) . . . . ?
O1W K2 O13 W1 177.8(4) . . . . ?
O3 K2 O13 W1 14.4(6) 5_777 . . . ?
O24 K2 O13 W1 147.0(5) . . . . ?
O9W K2 O13 W1 -119.5(5) . . . . ?
O23W K2 O13 W1 -70.5(8) . . . . ?
O18 K2 O13 W1 83.9(4) . . . . ?
O12 K2 O13 W1 24.7(3) . . . . ?
O5W K2 O13 W1 131.4(6) . . . . ?
O1W K2 O13 W9 3.4(4) . . . . ?
O3 K2 O13 W9 -160.0(4) 5_777 . . . ?
O24 K2 O13 W9 -27.4(3) . . . . ?
O9W K2 O13 W9 66.0(5) . . . . ?
O23W K2 O13 W9 115.0(8) . . . . ?
O18 K2 O13 W9 -90.5(3) . . . . ?
O12 K2 O13 W9 -149.7(4) . . . . ?
O5W K2 O13 W9 -43.0(7) . . . . ?
O1W K2 O18 W3 176.9(4) . . . . ?
O3 K2 O18 W3 49.5(4) 5_777 . . . ?
O24 K2 O18 W3 -145.2(5) . . . . ?
O13 K2 O18 W3 -79.5(4) . . . . ?
O9W K2 O18 W3 -164.6(10) . . . . ?
O23W K2 O18 W3 -47.3(10) . . . . ?
O12 K2 O18 W3 -18.3(3) . . . . ?
O5W K2 O18 W3 122.3(4) . . . . ?
O1W K2 O18 W8 -17.1(4) . . . . ?
O3 K2 O18 W8 -144.5(3) 5_777 . . . ?
O24 K2 O18 W8 20.9(3) . . . . ?
O13 K2 O18 W8 86.6(3) . . . . ?
O9W K2 O18 W8 1.5(12) . . . . ?
O23W K2 O18 W8 118.7(10) . . . . ?
O12 K2 O18 W8 147.7(4) . . . . ?
O5W K2 O18 W8 -71.7(3) . . . . ?
O1W K2 O24 W8 112.2(4) . . . . ?
O3 K2 O24 W8 0.7(7) 5_777 . . . ?
O13 K2 O24 W8 -102.6(4) . . . . ?
O9W K2 O24 W8 149.6(4) . . . . ?
O23W K2 O24 W8 -143.5(9) . . . . ?
O18 K2 O24 W8 -23.1(3) . . . . ?
O12 K2 O24 W8 -61.1(4) . . . . ?
O5W K2 O24 W8 69.6(4) . . . . ?
O1W K2 O24 W9 -116.6(4) . . . . ?
O3 K2 O24 W9 131.9(5) 5_777 . . . ?
O13 K2 O24 W9 28.6(3) . . . . ?
O9W K2 O24 W9 -79.2(4) . . . . ?
O23W K2 O24 W9 -12.3(9) . . . . ?
O18 K2 O24 W9 108.1(4) . . . . ?
O12 K2 O24 W9 70.1(3) . . . . ?
O5W K2 O24 W9 -159.2(3) . . . . ?
O38 Fe1 O25 W4 175.9(4) 2_756 . . . ?
O31 Fe1 O25 W4 3(2) . . . . ?
O26 Fe1 O25 W4 78.1(4) . . . . ?
O33 Fe1 O25 W4 -91.0(5) . . . . ?
O35 Fe1 O25 W4 0.6(4) . . . . ?
O38 Fe1 O26 W5 -172.7(4) 2_756 . . . ?
O31 Fe1 O26 W5 92.4(4) . . . . ?
O25 Fe1 O26 W5 -76.7(4) . . . . ?
O33 Fe1 O26 W5 -8.5(19) . . . . ?
O35 Fe1 O26 W5 0.6(4) . . . . ?
O38 Fe2 O27 W6 173.9(4) . . . . ?
O32 Fe2 O27 W6 -12(2) . . . . ?
O28 Fe2 O27 W6 76.6(4) . . . . ?
O31 Fe2 O27 W6 -91.9(4) . . . . ?
O36 Fe2 O27 W6 -0.4(4) . . . . ?
Na4 Fe2 O27 W6 79.2(6) 3_545 . . . ?
O38 Fe2 O28 W7 -172.4(4) . . . . ?
O32 Fe2 O28 W7 93.7(4) . . . . ?
O31 Fe2 O28 W7 -4.0(18) . . . . ?
O27 Fe2 O28 W7 -77.7(4) . . . . ?
O36 Fe2 O28 W7 -0.4(4) . . . . ?
Na4 Fe2 O28 W7 104.5(5) 3_545 . . . ?
O38 Fe2 O28 Na4 83.2(4) . . . 3_545 ?
O32 Fe2 O28 Na4 -10.7(4) . . . 3_545 ?
O31 Fe2 O28 Na4 -108.5(16) . . . 3_545 ?
O27 Fe2 O28 Na4 177.8(4) . . . 3_545 ?
O36 Fe2 O28 Na4 -104.9(4) . . . 3_545 ?
O38 Fe2 O28 K1 2.6(6) . . . 3_545 ?
O32 Fe2 O28 K1 -91.3(6) . . . 3_545 ?
O31 Fe2 O28 K1 171.0(13) . . . 3_545 ?
O27 Fe2 O28 K1 97.3(6) . . . 3_545 ?
O36 Fe2 O28 K1 174.6(6) . . . 3_545 ?
Na4 Fe2 O28 K1 -80.6(6) 3_545 . . 3_545 ?
O39 Fe3 O29 W8 173.7(4) . . . . ?
O32 Fe3 O29 W8 -92.2(4) . . . . ?
O30 Fe3 O29 W8 74.9(5) . . . . ?
O33 Fe3 O29 W8 10.2(15) . . . . ?
O37 Fe3 O29 W8 -0.5(4) . . . . ?
Na4 Fe3 O29 W8 -106.3(5) 3_545 . . . ?
O39 Fe3 O29 Na4 -80.0(4) . . . 3_545 ?
O32 Fe3 O29 Na4 14.1(4) . . . 3_545 ?
O30 Fe3 O29 Na4 -178.7(4) . . . 3_545 ?
O33 Fe3 O29 Na4 116.6(12) . . . 3_545 ?
O37 Fe3 O29 Na4 105.8(4) . . . 3_545 ?
O39 Fe3 O29 Na1 8.5(7) . . . 3 ?
O32 Fe3 O29 Na1 102.6(7) . . . 3 ?
O30 Fe3 O29 Na1 -90.2(7) . . . 3 ?
O33 Fe3 O29 Na1 -155.0(10) . . . 3 ?
O37 Fe3 O29 Na1 -165.7(7) . . . 3 ?
Na4 Fe3 O29 Na1 88.5(7) 3_545 . . 3 ?
O39 Fe3 O30 W9 -174.9(4) . . . . ?
O32 Fe3 O30 W9 12.5(18) . . . . ?
O29 Fe3 O30 W9 -76.6(5) . . . . ?
O33 Fe3 O30 W9 89.1(5) . . . . ?
O37 Fe3 O30 W9 0.0(4) . . . . ?
Na4 Fe3 O30 W9 -78.0(6) 3_545 . . . ?
O38 Fe1 O31 Fe2 139.5(6) 2_756 . . . ?
O26 Fe1 O31 Fe2 -122.7(7) . . . . ?
O25 Fe1 O31 Fe2 -48(2) . . . . ?
O33 Fe1 O31 Fe2 45.8(7) . . . . ?
O35 Fe1 O31 Fe2 -45.2(7) . . . . ?
O38 Fe2 O31 Fe1 -142.6(7) . . . . ?
O32 Fe2 O31 Fe1 -48.8(7) . . . . ?
O28 Fe2 O31 Fe1 49(2) . . . . ?
O27 Fe2 O31 Fe1 122.7(7) . . . . ?
O36 Fe2 O31 Fe1 45.5(7) . . . . ?
Na4 Fe2 O31 Fe1 -49.5(8) 3_545 . . . ?
O38 Fe2 O32 Fe3 147.4(6) . . . . ?
O28 Fe2 O32 Fe3 -115.2(6) . . . . ?
O31 Fe2 O32 Fe3 53.0(6) . . . . ?
O27 Fe2 O32 Fe3 -27(3) . . . . ?
O36 Fe2 O32 Fe3 -38.0(6) . . . . ?
Na4 Fe2 O32 Fe3 -127.7(8) 3_545 . . . ?
O38 Fe2 O32 Na4 -84.9(4) . . . 3_545 ?
O28 Fe2 O32 Na4 12.5(4) . . . 3_545 ?
O31 Fe2 O32 Na4 -179.3(4) . . . 3_545 ?
O27 Fe2 O32 Na4 101(2) . . . 3_545 ?
O36 Fe2 O32 Na4 89.6(4) . . . 3_545 ?
O39 Fe3 O32 Fe2 -147.7(6) . . . . ?
O29 Fe3 O32 Fe2 113.7(6) . . . . ?
O30 Fe3 O32 Fe2 24.9(19) . . . . ?
O33 Fe3 O32 Fe2 -50.9(6) . . . . ?
O37 Fe3 O32 Fe2 37.1(6) . . . . ?
Na4 Fe3 O32 Fe2 129.0(8) 3_545 . . . ?
O39 Fe3 O32 Na4 83.3(4) . . . 3_545 ?
O29 Fe3 O32 Na4 -15.4(4) . . . 3_545 ?
O30 Fe3 O32 Na4 -104.1(15) . . . 3_545 ?
O33 Fe3 O32 Na4 -179.9(4) . . . 3_545 ?
O37 Fe3 O32 Na4 -91.9(4) . . . 3_545 ?
O38 Fe1 O33 Fe3 -135.0(6) 2_756 . . . ?
O31 Fe1 O33 Fe3 -39.7(6) . . . . ?
O26 Fe1 O33 Fe3 60.7(19) . . . . ?
O25 Fe1 O33 Fe3 129.0(6) . . . . ?
O35 Fe1 O33 Fe3 51.8(6) . . . . ?
O39 Fe3 O33 Fe1 134.6(6) . . . . ?
O32 Fe3 O33 Fe1 40.5(6) . . . . ?
O29 Fe3 O33 Fe1 -61.9(15) . . . . ?
O30 Fe3 O33 Fe1 -127.0(6) . . . . ?
O37 Fe3 O33 Fe1 -51.4(6) . . . . ?
Na4 Fe3 O33 Fe1 40.5(8) 3_545 . . . ?
O38 Fe1 O35 Si1 -169(2) 2_756 . . . ?
O31 Fe1 O35 Si1 46.5(5) . . . . ?
O26 Fe1 O35 Si1 134.8(6) . . . . ?
O25 Fe1 O35 Si1 -134.1(6) . . . . ?
O33 Fe1 O35 Si1 -47.1(5) . . . . ?
O38 Fe1 O35 W5 55(2) 2_756 . . . ?
O31 Fe1 O35 W5 -88.8(3) . . . . ?
O26 Fe1 O35 W5 -0.4(3) . . . . ?
O25 Fe1 O35 W5 90.7(3) . . . . ?
O33 Fe1 O35 W5 177.7(3) . . . . ?
O38 Fe1 O35 W4 -36(2) 2_756 . . . ?
O31 Fe1 O35 W4 -179.8(3) . . . . ?
O26 Fe1 O35 W4 -91.5(3) . . . . ?
O25 Fe1 O35 W4 -0.4(3) . . . . ?
O33 Fe1 O35 W4 86.6(3) . . . . ?
O38 Fe2 O36 Si1 -171.0(16) . . . . ?
O32 Fe2 O36 Si1 43.2(5) . . . . ?
O28 Fe2 O36 Si1 133.3(6) . . . . ?
O31 Fe2 O36 Si1 -47.4(5) . . . . ?
O27 Fe2 O36 Si1 -135.1(6) . . . . ?
Na4 Fe2 O36 Si1 84.8(5) 3_545 . . . ?
O38 Fe2 O36 W6 -36(2) . . . . ?
O32 Fe2 O36 W6 178.6(3) . . . . ?
O28 Fe2 O36 W6 -91.2(3) . . . . ?
O31 Fe2 O36 W6 88.0(3) . . . . ?
O27 Fe2 O36 W6 0.3(3) . . . . ?
Na4 Fe2 O36 W6 -139.8(3) 3_545 . . . ?
O38 Fe2 O36 W7 56.0(19) . . . . ?
O32 Fe2 O36 W7 -89.9(3) . . . . ?
O28 Fe2 O36 W7 0.3(3) . . . . ?
O31 Fe2 O36 W7 179.5(3) . . . . ?
O27 Fe2 O36 W7 91.8(3) . . . . ?
Na4 Fe2 O36 W7 -48.2(3) 3_545 . . . ?
O39 Fe3 O37 Si1 176.7(11) . . . . ?
O32 Fe3 O37 Si1 -42.5(5) . . . . ?
O29 Fe3 O37 Si1 -133.7(5) . . . . ?
O30 Fe3 O37 Si1 134.7(5) . . . . ?
O33 Fe3 O37 Si1 49.2(5) . . . . ?
Na4 Fe3 O37 Si1 -86.8(5) 3_545 . . . ?
O39 Fe3 O37 W9 42.0(16) . . . . ?
O32 Fe3 O37 W9 -177.2(3) . . . . ?
O29 Fe3 O37 W9 91.7(3) . . . . ?
O30 Fe3 O37 W9 0.0(3) . . . . ?
O33 Fe3 O37 W9 -85.4(3) . . . . ?
Na4 Fe3 O37 W9 138.5(3) 3_545 . . . ?
O39 Fe3 O37 W8 -49.3(16) . . . . ?
O32 Fe3 O37 W8 91.5(3) . . . . ?
O29 Fe3 O37 W8 0.3(3) . . . . ?
O30 Fe3 O37 W8 -91.3(3) . . . . ?
O33 Fe3 O37 W8 -176.8(3) . . . . ?
Na4 Fe3 O37 W8 47.2(3) 3_545 . . . ?
O32 Fe2 O38 Fe1 -45.4(6) . . . 2_756 ?
O28 Fe2 O38 Fe1 -137.1(5) . . . 2_756 ?
O31 Fe2 O38 Fe1 45.3(6) . . . 2_756 ?
O27 Fe2 O38 Fe1 133.7(6) . . . 2_756 ?
O36 Fe2 O38 Fe1 168.7(15) . . . 2_756 ?
Na4 Fe2 O38 Fe1 -86.8(6) 3_545 . . 2_756 ?
O32 Fe3 O39 Fe3 44.1(2) . . . 2_756 ?
O29 Fe3 O39 Fe3 136.3(2) . . . 2_756 ?
O30 Fe3 O39 Fe3 -134.2(2) . . . 2_756 ?
O33 Fe3 O39 Fe3 -48.2(2) . . . 2_756 ?
O37 Fe3 O39 Fe3 -175.2(15) . . . 2_756 ?
Na4 Fe3 O39 Fe3 88.02(18) 3_545 . . 2_756 ?
O21W Na1 O2W Na2 144(10) . . . 3_445 ?
O3W Na1 O2W Na2 -132.3(6) . . . 3_445 ?
O4 Na1 O2W Na2 172.7(6) . . . 3_445 ?
O8 Na1 O2W Na2 -34.9(4) 3_445 . . 3_445 ?
O24W Na1 O2W Na2 115.0(12) . . . 3_445 ?
O29 Na1 O2W Na2 -58.3(6) 3_445 . . 3_445 ?
W8 Na1 O2W Na2 -45.9(5) 3_445 . . 3_445 ?
Na4 Na1 O2W Na2 -100.0(5) 1_545 . . 3_445 ?
O21W Na1 O3W Na4 61.4(13) . . . 1_545 ?
O4 Na1 O3W Na4 111.4(5) . . . 1_545 ?
O2W Na1 O3W Na4 53.2(7) . . . 1_545 ?
O8 Na1 O3W Na4 -21.1(6) 3_445 . . 1_545 ?
O24W Na1 O3W Na4 -175.3(11) . . . 1_545 ?
O29 Na1 O3W Na4 -48.8(4) 3_445 . . 1_545 ?
W8 Na1 O3W Na4 -34.1(4) 3_445 . . 1_545 ?
Na2 Na1 O3W Na4 1.7(9) 3_445 . . 1_545 ?
O2W Na2 O5W K2 112.8(13) 3 . . . ?
O17W Na2 O5W K2 -137.4(10) . . . . ?
O16W Na2 O5W K2 -150.5(6) . . . . ?
O8 Na2 O5W K2 20.3(4) . . . . ?
O4W Na2 O5W K2 -54.0(4) . . . . ?
O6 Na2 O5W K2 103.5(4) 1_565 . . . ?
O21W Na2 O5W K2 96.0(15) 3 . . . ?
Na1 Na2 O5W K2 67.9(4) 3 . . . ?
Na3 Na2 O5W K2 173.5(4) 5_777 . . . ?
O1W K2 O5W Na2 -85.7(4) . . . . ?
O3 K2 O5W Na2 102.1(4) 5_777 . . . ?
O24 K2 O5W Na2 -40.1(4) . . . . ?
O13 K2 O5W Na2 -27.2(8) . . . . ?
O9W K2 O5W Na2 -144.9(5) . . . . ?
O23W K2 O5W Na2 -177.2(10) . . . . ?
O18 K2 O5W Na2 14.1(4) . . . . ?
O12 K2 O5W Na2 54.1(5) . . . . ?
O9 K1 O9W K2 -23.4(5) . . . . ?
O13W K1 O9W K2 -131.3(10) . . . . ?
O5 K1 O9W K2 -97.3(5) 1_565 . . . ?
O28 K1 O9W K2 113.9(5) 3_455 . . . ?
O15W K1 O9W K2 44.9(6) . . . . ?
O11W K1 O9W K2 -175.3(6) . . . . ?
O7 K1 O9W K2 111.3(5) 3_455 . . . ?
O19W K1 O9W K2 -175.0(6) . . . . ?
O20W K1 O9W K2 -104.7(10) . . . . ?
W7 K1 O9W K2 113.8(4) 3_455 . . . ?
O1W K2 O9W K1 89.1(5) . . . . ?
O3 K2 O9W K1 -148.5(4) 5_777 . . . ?
O24 K2 O9W K1 51.4(5) . . . . ?
O13 K2 O9W K1 -7.4(6) . . . . ?
O23W K2 O9W K1 -61.6(9) . . . . ?
O18 K2 O9W K1 67.6(12) . . . . ?
O12 K2 O9W K1 -62.5(8) . . . . ?
O5W K2 O9W K1 143.8(5) . . . . ?
O19W Na4 O11W K1 -81(7) . . . . ?
O32 Na4 O11W K1 50(3) 3_455 . . . ?
O13W Na4 O11W K1 -43.6(8) . . . . ?
O3W Na4 O11W K1 -135.8(6) 1_565 . . . ?
O29 Na4 O11W K1 149.9(5) 3_455 . . . ?
O23 Na4 O11W K1 92.9(5) 3_455 . . . ?
O28 Na4 O11W K1 32.9(5) 3_455 . . . ?
Fe3 Na4 O11W K1 142.6(12) 3_455 . . . ?
W8 Na4 O11W K1 124.7(4) 3_455 . . . ?
Fe2 Na4 O11W K1 29.8(9) 3_455 . . . ?
W7 Na4 O11W K1 60.7(4) 3_455 . . . ?
O9 K1 O11W Na4 107.7(10) . . . . ?
O13W K1 O11W Na4 42.3(8) . . . . ?
O5 K1 O11W Na4 125.7(7) 1_565 . . . ?
O9W K1 O11W Na4 -166.1(7) . . . . ?
O28 K1 O11W Na4 -32.1(5) 3_455 . . . ?
O15W K1 O11W Na4 -67.0(11) . . . . ?
O7 K1 O11W Na4 -89.9(6) 3_455 . . . ?
O19W K1 O11W Na4 14.9(15) . . . . ?
O20W K1 O11W Na4 60.3(9) . . . . ?
W7 K1 O11W Na4 -60.8(5) 3_455 . . . ?
O19W Na4 O13W K1 56.7(15) . . . . ?
O11W Na4 O13W K1 48.5(8) . . . . ?
O32 Na4 O13W K1 -113.7(6) 3_455 . . . ?
O3W Na4 O13W K1 146.2(6) 1_565 . . . ?
O29 Na4 O13W K1 -164.1(16) 3_455 . . . ?
O23 Na4 O13W K1 -27.7(11) 3_455 . . . ?
O28 Na4 O13W K1 -48.9(5) 3_455 . . . ?
Fe3 Na4 O13W K1 -135.2(5) 3_455 . . . ?
W8 Na4 O13W K1 -41(3) 3_455 . . . ?
Fe2 Na4 O13W K1 -84.1(5) 3_455 . . . ?
W7 Na4 O13W K1 -33.6(6) 3_455 . . . ?
O9 K1 O13W Na4 167.6(6) . . . . ?
O5 K1 O13W Na4 -117.5(6) 1_565 . . . ?
O9W K1 O13W Na4 -85.9(12) . . . . ?
O28 K1 O13W Na4 48.3(6) 3_455 . . . ?
O15W K1 O13W Na4 98.4(8) . . . . ?
O11W K1 O13W Na4 -38.0(6) . . . . ?
O7 K1 O13W Na4 15.8(8) 3_455 . . . ?
O19W K1 O13W Na4 -25.5(7) . . . . ?
O20W K1 O13W Na4 -159(3) . . . . ?
W7 K1 O13W Na4 31.3(6) 3_455 . . . ?
O2W Na2 O16W Na3 102.7(8) 3 . . 5_777 ?
O17W Na2 O16W Na3 171(4) . . . 5_777 ?
O8 Na2 O16W Na3 170(2) . . . 5_777 ?
O5W Na2 O16W Na3 -53.5(8) . . . 5_777 ?
O4W Na2 O16W Na3 -139.2(7) . . . 5_777 ?
O6 Na2 O16W Na3 21.4(9) 1_565 . . 5_777 ?
O21W Na2 O16W Na3 93.8(11) 3 . . 5_777 ?
Na1 Na2 O16W Na3 75.1(13) 3 . . 5_777 ?
O11W Na4 O19W K1 90(7) . . . . ?
O32 Na4 O19W K1 -6(8) 3_455 . . . ?
O13W Na4 O19W K1 -51.2(11) . . . . ?
O3W Na4 O19W K1 -144.2(11) 1_565 . . . ?
O29 Na4 O19W K1 146.6(8) 3_455 . . . ?
O23 Na4 O19W K1 83.8(11) 3_455 . . . ?
O28 Na4 O19W K1 22.0(14) 3_455 . . . ?
Fe3 Na4 O19W K1 156(3) 3_455 . . . ?
W8 Na4 O19W K1 116.7(10) 3_455 . . . ?
Fe2 Na4 O19W K1 9(3) 3_455 . . . ?
W7 Na4 O19W K1 51.8(11) 3_455 . . . ?
O9 K1 O19W Na4 86.8(17) . . . . ?
O13W K1 O19W Na4 62.8(18) . . . . ?
O5 K1 O19W Na4 143.1(18) 1_565 . . . ?
O9W K1 O19W Na4 -152.0(16) . . . . ?
O28 K1 O19W Na4 -22.9(15) 3_455 . . . ?
O15W K1 O19W Na4 -32(2) . . . . ?
O11W K1 O19W Na4 -151(3) . . . . ?
O7 K1 O19W Na4 -81.1(16) 3_455 . . . ?
O20W K1 O19W Na4 79.2(19) . . . . ?
W7 K1 O19W Na4 -54.0(15) 3_455 . . . ?
O3W Na1 O21W Na2 -133.2(9) . . . 3_445 ?
O4 Na1 O21W Na2 177.7(13) . . . 3_445 ?
O2W Na1 O21W Na2 -32(9) . . . 3_445 ?
O8 Na1 O21W Na2 -30.7(8) 3_445 . . 3_445 ?
O24W Na1 O21W Na2 121.2(14) . . . 3_445 ?
O29 Na1 O21W Na2 -55.4(14) 3_445 . . 3_445 ?
W8 Na1 O21W Na2 -41.6(11) 3_445 . . 3_445 ?
Na4 Na1 O21W Na2 -96.9(10) 1_545 . . 3_445 ?
Fe3 O37 Si1 O36 58.9(6) . . . . ?
W9 O37 Si1 O36 178.8(4) . . . . ?
W8 O37 Si1 O36 -59.9(6) . . . . ?
Fe3 O37 Si1 O34 178.6(4) . . . . ?
W9 O37 Si1 O34 -61.5(6) . . . . ?
W8 O37 Si1 O34 59.8(6) . . . . ?
Fe3 O37 Si1 O35 -61.2(6) . . . . ?
W9 O37 Si1 O35 58.8(6) . . . . ?
W8 O37 Si1 O35 -179.9(4) . . . . ?
Fe2 O36 Si1 O37 -58.8(6) . . . . ?
W6 O36 Si1 O37 -178.8(4) . . . . ?
W7 O36 Si1 O37 59.0(6) . . . . ?
Fe2 O36 Si1 O34 -179.6(5) . . . . ?
W6 O36 Si1 O34 60.4(6) . . . . ?
W7 O36 Si1 O34 -61.8(6) . . . . ?
Fe2 O36 Si1 O35 61.8(6) . . . . ?
W6 O36 Si1 O35 -58.2(6) . . . . ?
W7 O36 Si1 O35 179.6(4) . . . . ?
W2 O34 Si1 O37 -179.8(4) . . . . ?
W1 O34 Si1 O37 59.6(6) . . . . ?
W3 O34 Si1 O37 -59.1(6) . . . . ?
W2 O34 Si1 O36 -59.2(6) . . . . ?
W1 O34 Si1 O36 -179.7(4) . . . . ?
W3 O34 Si1 O36 61.6(6) . . . . ?
W2 O34 Si1 O35 59.4(6) . . . . ?
W1 O34 Si1 O35 -61.2(6) . . . . ?
W3 O34 Si1 O35 -179.9(4) . . . . ?
Fe1 O35 Si1 O37 59.4(6) . . . . ?
W5 O35 Si1 O37 179.8(4) . . . . ?
W4 O35 Si1 O37 -59.8(6) . . . . ?
Fe1 O35 Si1 O36 -61.3(6) . . . . ?
W5 O35 Si1 O36 59.1(6) . . . . ?
W4 O35 Si1 O36 179.4(4) . . . . ?
Fe1 O35 Si1 O34 -179.6(5) . . . . ?
W5 O35 Si1 O34 -59.2(6) . . . . ?
W4 O35 Si1 O34 61.2(6) . . . . ?
W4 O14 W1 O1 125.4(11) . . . . ?
W4 O14 W1 O13 22.5(11) . . . . ?
W4 O14 W1 O12 -59.9(17) . . . . ?
W4 O14 W1 O10 -135.8(11) . . . . ?
W4 O14 W1 O34 -62.3(11) . . . . ?
W9 O13 W1 O1 -124.8(9) . . . . ?
K2 O13 W1 O1 66.4(4) . . . . ?
W9 O13 W1 O14 -22.7(9) . . . . ?
K2 O13 W1 O14 168.5(4) . . . . ?
W9 O13 W1 O12 136.1(9) . . . . ?
K2 O13 W1 O12 -32.8(4) . . . . ?
W9 O13 W1 O10 59.2(14) . . . . ?
K2 O13 W1 O10 -109.7(9) . . . . ?
W9 O13 W1 O34 62.3(9) . . . . ?
K2 O13 W1 O34 -106.5(4) . . . . ?
W3 O12 W1 O1 173.5(5) . . . . ?
K2 O12 W1 O1 -75.4(4) . . . . ?
W3 O12 W1 O14 -1.3(14) . . . . ?
K2 O12 W1 O14 109.8(10) . . . . ?
W3 O12 W1 O13 -83.6(5) . . . . ?
K2 O12 W1 O13 27.5(3) . . . . ?
W3 O12 W1 O10 75.0(5) . . . . ?
K2 O12 W1 O10 -173.9(3) . . . . ?
W3 O12 W1 O34 1.3(4) . . . . ?
K2 O12 W1 O34 112.3(3) . . . . ?
W2 O10 W1 O1 -173.2(5) . . . . ?
W2 O10 W1 O14 84.7(5) . . . . ?
W2 O10 W1 O13 2.9(13) . . . . ?
W2 O10 W1 O12 -74.5(5) . . . . ?
W2 O10 W1 O34 -0.3(4) . . . . ?
Si1 O34 W1 O1 178.1(19) . . . . ?
W2 O34 W1 O1 43(2) . . . . ?
W3 O34 W1 O1 -49(2) . . . . ?
Si1 O34 W1 O14 45.1(5) . . . . ?
W2 O34 W1 O14 -89.8(3) . . . . ?
W3 O34 W1 O14 178.2(4) . . . . ?
Si1 O34 W1 O13 -43.7(5) . . . . ?
W2 O34 W1 O13 -178.5(3) . . . . ?
W3 O34 W1 O13 89.4(3) . . . . ?
Si1 O34 W1 O12 -134.0(6) . . . . ?
W2 O34 W1 O12 91.2(3) . . . . ?
W3 O34 W1 O12 -0.9(3) . . . . ?
Si1 O34 W1 O10 135.1(6) . . . . ?
W2 O34 W1 O10 0.2(3) . . . . ?
W3 O34 W1 O10 -91.8(3) . . . . ?
Na3 O2 W2 O16 149.2(12) . . . . ?
Na3 O2 W2 O15 -119.9(12) . . . . ?
Na3 O2 W2 O11 58.0(13) . . . . ?
Na3 O2 W2 O10 -30.1(13) . . . . ?
Na3 O2 W2 O34 14(3) . . . . ?
W6 O16 W2 O2 127.3(9) . . . . ?
Na3 O16 W2 O2 -72.4(5) 5_767 . . . ?
W6 O16 W2 O15 25.4(10) . . . . ?
Na3 O16 W2 O15 -174.3(4) 5_767 . . . ?
W6 O16 W2 O11 -133.1(10) . . . . ?
Na3 O16 W2 O11 27.2(4) 5_767 . . . ?
W6 O16 W2 O10 -54.8(16) . . . . ?
Na3 O16 W2 O10 105.5(10) 5_767 . . . ?
W6 O16 W2 O34 -59.5(9) . . . . ?
Na3 O16 W2 O34 100.8(4) 5_767 . . . ?
W5 O15 W2 O2 -126.7(10) . . . . ?
W5 O15 W2 O16 -25.1(10) . . . . ?
W5 O15 W2 O11 59.0(16) . . . . ?
W5 O15 W2 O10 134.2(10) . . . . ?
W5 O15 W2 O34 60.1(10) . . . . ?
W3 O11 W2 O2 -174.0(5) . . . . ?
W3 O11 W2 O16 84.3(5) . . . . ?
W3 O11 W2 O15 0.3(14) . . . . ?
W3 O11 W2 O10 -75.1(5) . . . . ?
W3 O11 W2 O34 -0.9(4) . . . . ?
W1 O10 W2 O2 173.4(5) . . . . ?
W1 O10 W2 O16 -4.5(14) . . . . ?
W1 O10 W2 O15 -84.8(5) . . . . ?
W1 O10 W2 O11 74.3(5) . . . . ?
W1 O10 W2 O34 0.3(4) . . . . ?
Si1 O34 W2 O2 -180(100) . . . . ?
W1 O34 W2 O2 -46(2) . . . . ?
W3 O34 W2 O2 46(2) . . . . ?
Si1 O34 W2 O16 44.3(5) . . . . ?
W1 O34 W2 O16 178.0(3) . . . . ?
W3 O34 W2 O16 -90.0(3) . . . . ?
Si1 O34 W2 O15 -44.6(5) . . . . ?
W1 O34 W2 O15 89.1(3) . . . . ?
W3 O34 W2 O15 -178.9(3) . . . . ?
Si1 O34 W2 O11 134.9(6) . . . . ?
W1 O34 W2 O11 -91.4(3) . . . . ?
W3 O34 W2 O11 0.6(3) . . . . ?
Si1 O34 W2 O10 -134.0(6) . . . . ?
W1 O34 W2 O10 -0.2(3) . . . . ?
W3 O34 W2 O10 91.7(3) . . . . ?
K2 O3 W3 O17 -91.9(11) 5_777 . . . ?
K2 O3 W3 O18 176.9(11) 5_777 . . . ?
K2 O3 W3 O12 85.9(11) 5_777 . . . ?
K2 O3 W3 O11 -1.8(12) 5_777 . . . ?
K2 O3 W3 O34 39(3) 5_777 . . . ?
W7 O17 W3 O3 -124.0(9) . . . . ?
Na3 O17 W3 O3 70.1(5) 5_767 . . . ?
W7 O17 W3 O18 -23.1(9) . . . . ?
Na3 O17 W3 O18 171.0(4) 5_767 . . . ?
W7 O17 W3 O12 61.7(14) . . . . ?
Na3 O17 W3 O12 -104.3(9) 5_767 . . . ?
W7 O17 W3 O11 136.7(9) . . . . ?
Na3 O17 W3 O11 -29.3(4) 5_767 . . . ?
W7 O17 W3 O34 63.5(9) . . . . ?
Na3 O17 W3 O34 -102.4(4) 5_767 . . . ?
W8 O18 W3 O3 131.7(9) . . . . ?
K2 O18 W3 O3 -76.1(4) . . . . ?
W8 O18 W3 O17 29.1(9) . . . . ?
K2 O18 W3 O17 -178.8(4) . . . . ?
W8 O18 W3 O12 -128.6(9) . . . . ?
K2 O18 W3 O12 23.6(4) . . . . ?
W8 O18 W3 O11 -51.9(16) . . . . ?
K2 O18 W3 O11 100.2(10) . . . . ?
W8 O18 W3 O34 -54.9(9) . . . . ?
K2 O18 W3 O34 97.2(3) . . . . ?
W1 O12 W3 O3 -173.8(5) . . . . ?
K2 O12 W3 O3 78.9(4) . . . . ?
W1 O12 W3 O17 0.7(13) . . . . ?
K2 O12 W3 O17 -106.7(9) . . . . ?
W1 O12 W3 O18 85.3(5) . . . . ?
K2 O12 W3 O18 -22.0(3) . . . . ?
W1 O12 W3 O11 -74.7(5) . . . . ?
K2 O12 W3 O11 177.9(3) . . . . ?
W1 O12 W3 O34 -1.3(4) . . . . ?
K2 O12 W3 O34 -108.6(3) . . . . ?
W2 O11 W3 O3 174.1(5) . . . . ?
W2 O11 W3 O17 -83.4(5) . . . . ?
W2 O11 W3 O18 -2.3(14) . . . . ?
W2 O11 W3 O12 74.9(5) . . . . ?
W2 O11 W3 O34 0.9(4) . . . . ?
Si1 O34 W3 O3 -178.1(19) . . . . ?
W2 O34 W3 O3 -43(2) . . . . ?
W1 O34 W3 O3 49(2) . . . . ?
Si1 O34 W3 O17 -45.8(5) . . . . ?
W2 O34 W3 O17 89.2(3) . . . . ?
W1 O34 W3 O17 -178.4(3) . . . . ?
Si1 O34 W3 O18 43.3(5) . . . . ?
W2 O34 W3 O18 178.3(3) . . . . ?
W1 O34 W3 O18 -89.3(3) . . . . ?
Si1 O34 W3 O12 133.5(6) . . . . ?
W2 O34 W3 O12 -91.6(3) . . . . ?
W1 O34 W3 O12 0.9(3) . . . . ?
Si1 O34 W3 O11 -135.6(6) . . . . ?
W2 O34 W3 O11 -0.6(3) . . . . ?
W1 O34 W3 O11 91.8(3) . . . . ?
Na1 O4 W4 O25 137.8(9) . . . . ?
Na1 O4 W4 O19 -127.4(9) . . . . ?
Na1 O4 W4 O20 45.2(10) . . . . ?
Na1 O4 W4 O14 -41.6(10) . . . . ?
Na1 O4 W4 O35 68(3) . . . . ?
Fe1 O25 W4 O4 -173.6(5) . . . . ?
Fe1 O25 W4 O19 83.0(4) . . . . ?
Fe1 O25 W4 O20 -73.2(4) . . . . ?
Fe1 O25 W4 O14 4.7(13) . . . . ?
Fe1 O25 W4 O35 -0.5(4) . . . . ?
W9 O19 W4 O4 129.8(11) . . . . ?
W9 O19 W4 O25 -127.9(11) . . . . ?
W9 O19 W4 O20 -32.0(17) . . . . ?
W9 O19 W4 O14 31.6(11) . . . . ?
W9 O19 W4 O35 -52.1(11) . . . . ?
W5 O20 W4 O4 170.6(5) . . . . ?
W5 O20 W4 O25 68.8(5) . . . . ?
W5 O20 W4 O19 -27.5(11) . . . . ?
W5 O20 W4 O14 -90.8(5) . . . . ?
W5 O20 W4 O35 -6.5(4) . . . . ?
W1 O14 W4 O4 -125.1(11) . . . . ?
W1 O14 W4 O25 56.6(17) . . . . ?
W1 O14 W4 O19 -23.1(11) . . . . ?
W1 O14 W4 O20 135.4(11) . . . . ?
W1 O14 W4 O35 61.7(11) . . . . ?
Si1 O35 W4 O4 -154(3) . . . . ?
Fe1 O35 W4 O4 72(3) . . . . ?
W5 O35 W4 O4 -19(3) . . . . ?
Si1 O35 W4 O25 134.6(6) . . . . ?
Fe1 O35 W4 O25 0.4(3) . . . . ?
W5 O35 W4 O25 -90.3(3) . . . . ?
Si1 O35 W4 O19 41.0(5) . . . . ?
Fe1 O35 W4 O19 -93.1(3) . . . . ?
W5 O35 W4 O19 176.1(3) . . . . ?
Si1 O35 W4 O20 -130.6(5) . . . . ?
Fe1 O35 W4 O20 95.3(3) . . . . ?
W5 O35 W4 O20 4.6(3) . . . . ?
Si1 O35 W4 O14 -43.6(5) . . . . ?
Fe1 O35 W4 O14 -177.7(4) . . . . ?
W5 O35 W4 O14 91.6(3) . . . . ?
K1 O5 W5 O26 -118.8(7) 1_545 . . . ?
K1 O5 W5 O20 -24.7(8) 1_545 . . . ?
K1 O5 W5 O21 146.4(7) 1_545 . . . ?
K1 O5 W5 O15 62.0(8) 1_545 . . . ?
K1 O5 W5 O35 -50(4) 1_545 . . . ?
Fe1 O26 W5 O5 174.1(4) . . . . ?
Fe1 O26 W5 O20 72.5(4) . . . . ?
Fe1 O26 W5 O21 -85.0(4) . . . . ?
Fe1 O26 W5 O15 -8.4(13) . . . . ?
Fe1 O26 W5 O35 -0.6(4) . . . . ?
W4 O20 W5 O5 -171.0(5) . . . . ?
W4 O20 W5 O26 -69.2(5) . . . . ?
W4 O20 W5 O21 32.0(11) . . . . ?
W4 O20 W5 O15 91.4(5) . . . . ?
W4 O20 W5 O35 6.5(4) . . . . ?
W6 O21 W5 O5 -134.1(11) . . . . ?
W6 O21 W5 O26 124.0(11) . . . . ?
W6 O21 W5 O20 22.9(17) . . . . ?
W6 O21 W5 O15 -36.9(11) . . . . ?
W6 O21 W5 O35 47.5(11) . . . . ?
W2 O15 W5 O5 125.4(10) . . . . ?
W2 O15 W5 O26 -52.1(17) . . . . ?
W2 O15 W5 O20 -134.2(10) . . . . ?
W2 O15 W5 O21 26.1(10) . . . . ?
W2 O15 W5 O35 -59.8(10) . . . . ?
Si1 O35 W5 O5 155(3) . . . . ?
Fe1 O35 W5 O5 -70(4) . . . . ?
W4 O35 W5 O5 21(4) . . . . ?
Si1 O35 W5 O26 -134.4(6) . . . . ?
Fe1 O35 W5 O26 0.5(3) . . . . ?
W4 O35 W5 O26 91.3(3) . . . . ?
Si1 O35 W5 O20 129.8(6) . . . . ?
Fe1 O35 W5 O20 -95.4(3) . . . . ?
W4 O35 W5 O20 -4.6(3) . . . . ?
Si1 O35 W5 O21 -40.5(5) . . . . ?
Fe1 O35 W5 O21 94.3(3) . . . . ?
W4 O35 W5 O21 -174.9(3) . . . . ?
Si1 O35 W5 O15 43.0(5) . . . . ?
Fe1 O35 W5 O15 177.8(3) . . . . ?
W4 O35 W5 O15 -91.3(3) . . . . ?
Na2 O6 W6 O27 139.8(10) 1_545 . . . ?
Na2 O6 W6 O21 -124.4(11) 1_545 . . . ?
Na2 O6 W6 O22 46.1(11) 1_545 . . . ?
Na2 O6 W6 O16 -39.8(11) 1_545 . . . ?
Na2 O6 W6 O36 64(4) 1_545 . . . ?
Fe2 O27 W6 O6 -173.5(4) . . . . ?
Fe2 O27 W6 O21 84.8(4) . . . . ?
Fe2 O27 W6 O22 -72.9(4) . . . . ?
Fe2 O27 W6 O16 5.2(13) . . . . ?
Fe2 O27 W6 O36 0.4(4) . . . . ?
W5 O21 W6 O6 134.2(11) . . . . ?
W5 O21 W6 O27 -123.6(11) . . . . ?
W5 O21 W6 O22 -21.4(17) . . . . ?
W5 O21 W6 O16 37.0(11) . . . . ?
W5 O21 W6 O36 -46.7(11) . . . . ?
W7 O22 W6 O6 171.2(5) . . . . ?
Na3 O22 W6 O6 -65.5(5) 5_767 . . . ?
W7 O22 W6 O27 69.4(5) . . . . ?
Na3 O22 W6 O27 -167.3(4) 5_767 . . . ?
W7 O22 W6 O21 -33.2(11) . . . . ?
Na3 O22 W6 O21 90.0(9) 5_767 . . . ?
W7 O22 W6 O16 -91.3(5) . . . . ?
Na3 O22 W6 O16 31.9(4) 5_767 . . . ?
W7 O22 W6 O36 -6.9(4) . . . . ?
Na3 O22 W6 O36 116.4(4) 5_767 . . . ?
W2 O16 W6 O6 -126.6(10) . . . . ?
Na3 O16 W6 O6 72.1(4) 5_767 . . . ?
W2 O16 W6 O27 54.6(16) . . . . ?
Na3 O16 W6 O27 -106.7(10) 5_767 . . . ?
W2 O16 W6 O21 -26.6(9) . . . . ?
Na3 O16 W6 O21 172.0(4) 5_767 . . . ?
W2 O16 W6 O22 133.9(10) . . . . ?
Na3 O16 W6 O22 -27.4(3) 5_767 . . . ?
W2 O16 W6 O36 59.4(9) . . . . ?
Na3 O16 W6 O36 -102.0(3) 5_767 . . . ?
Si1 O36 W6 O6 -149(3) . . . . ?
Fe2 O36 W6 O6 77(3) . . . . ?
W7 O36 W6 O6 -13(3) . . . . ?
Si1 O36 W6 O27 134.0(6) . . . . ?
Fe2 O36 W6 O27 -0.3(3) . . . . ?
W7 O36 W6 O27 -90.4(3) . . . . ?
Si1 O36 W6 O21 39.3(6) . . . . ?
Fe2 O36 W6 O21 -95.0(3) . . . . ?
W7 O36 W6 O21 175.0(3) . . . . ?
Si1 O36 W6 O22 -130.7(6) . . . . ?
Fe2 O36 W6 O22 95.0(3) . . . . ?
W7 O36 W6 O22 4.9(3) . . . . ?
Si1 O36 W6 O16 -44.4(5) . . . . ?
Fe2 O36 W6 O16 -178.7(3) . . . . ?
W7 O36 W6 O16 91.2(3) . . . . ?
K1 O7 W7 O28 3.8(4) 3_545 . . . ?
K1 O7 W7 O23 -91.7(3) 3_545 . . . ?
K1 O7 W7 O22 96.5(3) 3_545 . . . ?
K1 O7 W7 O17 -177.4(3) 3_545 . . . ?
K1 O7 W7 O36 76(2) 3_545 . . . ?
K1 O7 W7 Na4 -45.1(3) 3_545 . . 3_545 ?
Fe2 O28 W7 O7 172.6(4) . . . . ?
Na4 O28 W7 O7 -86.8(4) 3_545 . . . ?
K1 O28 W7 O7 -4.1(4) 3_545 . . . ?
Fe2 O28 W7 O23 -84.2(4) . . . . ?
Na4 O28 W7 O23 16.4(4) 3_545 . . . ?
K1 O28 W7 O23 99.1(3) 3_545 . . . ?
Fe2 O28 W7 O22 73.5(4) . . . . ?
Na4 O28 W7 O22 174.0(4) 3_545 . . . ?
K1 O28 W7 O22 -103.2(3) 3_545 . . . ?
Fe2 O28 W7 O17 -4.1(12) . . . . ?
Na4 O28 W7 O17 96.4(10) 3_545 . . . ?
K1 O28 W7 O17 179.1(8) 3_545 . . . ?
Fe2 O28 W7 O36 0.4(4) . . . . ?
Na4 O28 W7 O36 100.9(4) 3_545 . . . ?
K1 O28 W7 O36 -176.3(3) 3_545 . . . ?
Fe2 O28 W7 Na4 -100.6(5) . . . 3_545 ?
K1 O28 W7 Na4 82.7(4) 3_545 . . 3_545 ?
Fe2 O28 W7 K1 176.7(6) . . . 3_545 ?
Na4 O28 W7 K1 -82.7(4) 3_545 . . 3_545 ?
W8 O23 W7 O7 -134.5(11) . . . . ?
Na4 O23 W7 O7 85.1(4) 3_545 . . . ?
W8 O23 W7 O28 123.4(11) . . . . ?
Na4 O23 W7 O28 -17.0(4) 3_545 . . . ?
W8 O23 W7 O22 24.1(17) . . . . ?
Na4 O23 W7 O22 -116.3(8) 3_545 . . . ?
W8 O23 W7 O17 -36.2(11) . . . . ?
Na4 O23 W7 O17 -176.6(4) 3_545 . . . ?
W8 O23 W7 O36 47.1(10) . . . . ?
Na4 O23 W7 O36 -93.3(4) 3_545 . . . ?
W8 O23 W7 Na4 140.4(12) . . . 3_545 ?
W8 O23 W7 K1 171.3(10) . . . 3_545 ?
Na4 O23 W7 K1 30.9(3) 3_545 . . 3_545 ?
W6 O22 W7 O7 -170.3(5) . . . . ?
Na3 O22 W7 O7 65.6(5) 5_767 . . . ?
W6 O22 W7 O28 -68.9(5) . . . . ?
Na3 O22 W7 O28 167.0(5) 5_767 . . . ?
W6 O22 W7 O23 30.8(11) . . . . ?
Na3 O22 W7 O23 -93.3(9) 5_767 . . . ?
W6 O22 W7 O17 91.0(5) . . . . ?
Na3 O22 W7 O17 -33.2(5) 5_767 . . . ?
W6 O22 W7 O36 6.9(4) . . . . ?
Na3 O22 W7 O36 -117.3(5) 5_767 . . . ?
W6 O22 W7 Na4 -62.0(7) . . . 3_545 ?
Na3 O22 W7 Na4 173.9(4) 5_767 . . 3_545 ?
W6 O22 W7 K1 -116.2(4) . . . 3_545 ?
Na3 O22 W7 K1 119.7(4) 5_767 . . 3_545 ?
W3 O17 W7 O7 124.3(9) . . . . ?
Na3 O17 W7 O7 -68.9(4) 5_767 . . . ?
W3 O17 W7 O28 -58.9(15) . . . . ?
Na3 O17 W7 O28 107.9(9) 5_767 . . . ?
W3 O17 W7 O23 22.8(9) . . . . ?
Na3 O17 W7 O23 -170.5(4) 5_767 . . . ?
W3 O17 W7 O22 -137.6(9) . . . . ?
Na3 O17 W7 O22 29.2(4) 5_767 . . . ?
W3 O17 W7 O36 -63.3(9) . . . . ?
Na3 O17 W7 O36 103.4(3) 5_767 . . . ?
W3 O17 W7 Na4 19.6(11) . . . 3_545 ?
Na3 O17 W7 Na4 -173.7(3) 5_767 . . 3_545 ?
W3 O17 W7 K1 119.7(8) . . . 3_545 ?
Na3 O17 W7 K1 -73.5(6) 5_767 . . 3_545 ?
Si1 O36 W7 O7 153(2) . . . . ?
Fe2 O36 W7 O7 -74(2) . . . . ?
W6 O36 W7 O7 16(2) . . . . ?
Si1 O36 W7 O28 -133.3(6) . . . . ?
Fe2 O36 W7 O28 -0.3(3) . . . . ?
W6 O36 W7 O28 90.0(3) . . . . ?
Si1 O36 W7 O23 -39.2(5) . . . . ?
Fe2 O36 W7 O23 93.8(3) . . . . ?
W6 O36 W7 O23 -175.9(3) . . . . ?
Si1 O36 W7 O22 131.7(6) . . . . ?
Fe2 O36 W7 O22 -95.3(3) . . . . ?
W6 O36 W7 O22 -4.9(3) . . . . ?
Si1 O36 W7 O17 45.1(5) . . . . ?
Fe2 O36 W7 O17 178.1(3) . . . . ?
W6 O36 W7 O17 -91.6(3) . . . . ?
Si1 O36 W7 Na4 -85.7(5) . . . 3_545 ?
Fe2 O36 W7 Na4 47.3(3) . . . 3_545 ?
W6 O36 W7 Na4 137.6(3) . . . 3_545 ?
Si1 O36 W7 K1 -136.6(4) . . . 3_545 ?
Fe2 O36 W7 K1 -3.6(3) . . . 3_545 ?
W6 O36 W7 K1 86.7(2) . . . 3_545 ?
Na2 O8 W8 O29 156.9(12) . . . . ?
Na1 O8 W8 O29 0.5(4) 3 . . . ?
Na2 O8 W8 O24 63.7(13) . . . . ?
Na1 O8 W8 O24 -92.7(4) 3 . . . ?
Na2 O8 W8 O23 -107.9(12) . . . . ?
Na1 O8 W8 O23 95.6(4) 3 . . . ?
Na2 O8 W8 O18 -23.8(13) . . . . ?
Na1 O8 W8 O18 179.8(3) 3 . . . ?
Na2 O8 W8 O37 83(3) . . . . ?
Na1 O8 W8 O37 -73(2) 3 . . . ?
Na2 O8 W8 Na4 -156.5(12) . . . 3_545 ?
Na1 O8 W8 Na4 47.0(3) 3 . . 3_545 ?
Na2 O8 W8 Na1 156.4(15) . . . 3 ?
Fe3 O29 W8 O8 -171.9(4) . . . . ?
Na4 O29 W8 O8 86.3(4) 3_545 . . . ?
Na1 O29 W8 O8 -0.4(4) 3 . . . ?
Fe3 O29 W8 O24 -72.9(4) . . . . ?
Na4 O29 W8 O24 -174.7(4) 3_545 . . . ?
Na1 O29 W8 O24 98.6(3) 3 . . . ?
Fe3 O29 W8 O23 84.9(4) . . . . ?
Na4 O29 W8 O23 -16.9(4) 3_545 . . . ?
Na1 O29 W8 O23 -103.6(3) 3 . . . ?
Fe3 O29 W8 O18 10.3(14) . . . . ?
Na4 O29 W8 O18 -91.5(12) 3_545 . . . ?
Na1 O29 W8 O18 -178.2(10) 3 . . . ?
Fe3 O29 W8 O37 0.5(4) . . . . ?
Na4 O29 W8 O37 -101.3(4) 3_545 . . . ?
Na1 O29 W8 O37 172.0(3) 3 . . . ?
Fe3 O29 W8 Na4 101.8(5) . . . 3_545 ?
Na1 O29 W8 Na4 -86.7(4) 3 . . 3_545 ?
Fe3 O29 W8 Na1 -171.5(6) . . . 3 ?
Na4 O29 W8 Na1 86.7(4) 3_545 . . 3 ?
W9 O24 W8 O8 170.7(5) . . . . ?
K2 O24 W8 O8 -66.9(4) . . . . ?
W9 O24 W8 O29 69.9(5) . . . . ?
K2 O24 W8 O29 -167.7(4) . . . . ?
W9 O24 W8 O23 -30.9(11) . . . . ?
K2 O24 W8 O23 91.5(8) . . . . ?
W9 O24 W8 O18 -92.6(5) . . . . ?
K2 O24 W8 O18 29.7(4) . . . . ?
W9 O24 W8 O37 -6.6(4) . . . . ?
K2 O24 W8 O37 115.8(4) . . . . ?
W9 O24 W8 Na4 64.2(6) . . . 3_545 ?
K2 O24 W8 Na4 -173.5(3) . . . 3_545 ?
W9 O24 W8 Na1 123.0(4) . . . 3 ?
K2 O24 W8 Na1 -114.6(3) . . . 3 ?
W7 O23 W8 O8 134.2(10) . . . . ?
Na4 O23 W8 O8 -85.0(4) 3_545 . . . ?
W7 O23 W8 O29 -124.5(11) . . . . ?
Na4 O23 W8 O29 16.3(4) 3_545 . . . ?
W7 O23 W8 O24 -24.0(17) . . . . ?
Na4 O23 W8 O24 116.9(8) 3_545 . . . ?
W7 O23 W8 O18 38.4(11) . . . . ?
Na4 O23 W8 O18 179.3(4) 3_545 . . . ?
W7 O23 W8 O37 -47.4(10) . . . . ?
Na4 O23 W8 O37 93.5(4) 3_545 . . . ?
W7 O23 W8 Na4 -140.9(12) . . . 3_545 ?
W7 O23 W8 Na1 -177.4(10) . . . 3 ?
Na4 O23 W8 Na1 -36.6(3) 3_545 . . 3 ?
W3 O18 W8 O8 -132.7(9) . . . . ?
K2 O18 W8 O8 73.6(4) . . . . ?
W3 O18 W8 O29 45.1(17) . . . . ?
K2 O18 W8 O29 -108.5(11) . . . . ?
W3 O18 W8 O24 129.1(9) . . . . ?
K2 O18 W8 O24 -24.6(3) . . . . ?
W3 O18 W8 O23 -30.9(9) . . . . ?
K2 O18 W8 O23 175.4(3) . . . . ?
W3 O18 W8 O37 54.7(9) . . . . ?
K2 O18 W8 O37 -98.9(3) . . . . ?
W3 O18 W8 Na4 -30.3(11) . . . 3_545 ?
K2 O18 W8 Na4 176.1(3) . . . 3_545 ?
W3 O18 W8 Na1 -132.5(7) . . . 3 ?
K2 O18 W8 Na1 73.9(5) . . . 3 ?
Si1 O37 W8 O8 -151(2) . . . . ?
Fe3 O37 W8 O8 75(2) . . . . ?
W9 O37 W8 O8 -15(3) . . . . ?
Si1 O37 W8 O29 134.0(5) . . . . ?
Fe3 O37 W8 O29 -0.4(3) . . . . ?
W9 O37 W8 O29 -90.5(3) . . . . ?
Si1 O37 W8 O24 -130.7(5) . . . . ?
Fe3 O37 W8 O24 94.9(3) . . . . ?
W9 O37 W8 O24 4.7(3) . . . . ?
Si1 O37 W8 O23 40.2(5) . . . . ?
Fe3 O37 W8 O23 -94.2(3) . . . . ?
W9 O37 W8 O23 175.6(3) . . . . ?
Si1 O37 W8 O18 -43.0(5) . . . . ?
Fe3 O37 W8 O18 -177.4(3) . . . . ?
W9 O37 W8 O18 92.4(3) . . . . ?
Si1 O37 W8 Na4 88.7(5) . . . 3_545 ?
Fe3 O37 W8 Na4 -45.7(3) . . . 3_545 ?
W9 O37 W8 Na4 -135.9(3) . . . 3_545 ?
Si1 O37 W8 Na1 142.5(4) . . . 3 ?
Fe3 O37 W8 Na1 8.1(4) . . . 3 ?
W9 O37 W8 Na1 -82.1(3) . . . 3 ?
K1 O9 W9 O30 -157.3(14) . . . . ?
K1 O9 W9 O19 105.4(14) . . . . ?
K1 O9 W9 O24 -65.3(15) . . . . ?
K1 O9 W9 O13 20.3(15) . . . . ?
K1 O9 W9 O37 -79(3) . . . . ?
Fe3 O30 W9 O9 172.3(5) . . . . ?
Fe3 O30 W9 O19 -83.9(5) . . . . ?
Fe3 O30 W9 O24 73.3(5) . . . . ?
Fe3 O30 W9 O13 -0.8(13) . . . . ?
Fe3 O30 W9 O37 0.0(4) . . . . ?
W4 O19 W9 O9 -129.2(11) . . . . ?
W4 O19 W9 O30 127.8(11) . . . . ?
W4 O19 W9 O24 27.0(17) . . . . ?
W4 O19 W9 O13 -31.8(11) . . . . ?
W4 O19 W9 O37 51.4(11) . . . . ?
W8 O24 W9 O9 -171.5(5) . . . . ?
K2 O24 W9 O9 62.6(4) . . . . ?
W8 O24 W9 O30 -69.7(5) . . . . ?
K2 O24 W9 O30 164.5(3) . . . . ?
W8 O24 W9 O19 32.0(11) . . . . ?
K2 O24 W9 O19 -93.9(8) . . . . ?
W8 O24 W9 O13 90.6(5) . . . . ?
K2 O24 W9 O13 -35.2(3) . . . . ?
W8 O24 W9 O37 6.6(4) . . . . ?
K2 O24 W9 O37 -119.2(3) . . . . ?
W1 O13 W9 O9 125.4(9) . . . . ?
K2 O13 W9 O9 -65.2(4) . . . . ?
W1 O13 W9 O30 -61.4(15) . . . . ?
K2 O13 W9 O30 108.0(10) . . . . ?
W1 O13 W9 O19 23.6(9) . . . . ?
K2 O13 W9 O19 -167.0(3) . . . . ?
W1 O13 W9 O24 -136.6(9) . . . . ?
K2 O13 W9 O24 32.8(3) . . . . ?
W1 O13 W9 O37 -62.3(9) . . . . ?
K2 O13 W9 O37 107.1(3) . . . . ?
Si1 O37 W9 O9 145(2) . . . . ?
Fe3 O37 W9 O9 -80(3) . . . . ?
W8 O37 W9 O9 9(3) . . . . ?
Si1 O37 W9 O30 -135.1(5) . . . . ?
Fe3 O37 W9 O30 0.0(3) . . . . ?
W8 O37 W9 O30 89.4(3) . . . . ?
Si1 O37 W9 O19 -39.5(5) . . . . ?
Fe3 O37 W9 O19 95.6(3) . . . . ?
W8 O37 W9 O19 -174.9(3) . . . . ?
Si1 O37 W9 O24 130.8(5) . . . . ?
Fe3 O37 W9 O24 -94.1(3) . . . . ?
W8 O37 W9 O24 -4.7(3) . . . . ?
Si1 O37 W9 O13 44.6(5) . . . . ?
Fe3 O37 W9 O13 179.7(3) . . . . ?
W8 O37 W9 O13 -90.9(3) . . . . ?
